data_7015996
loop_
_publ_author_name
'Baranoff, Etienne'
'Jung, Il'
'Scopelliti, Rosario'
'Solari, Euro'
'Gr\"atzel, Michael'
'Nazeeruddin, Md Khaja'

_publ_section_title
;
 Room-temperature combinatorial screening of cyclometallated
 iridium(iii) complexes for a step towards molecular control of colour
 purity.
;
_journal_issue 26
_journal_name_full 'Dalton transactions (Cambridge, England : 2003)'
_journal_page_first 6860
_journal_page_last 6867
_journal_paper_doi 10.1039/c0dt01697g
_journal_volume 40
_journal_year 2011
_chemical_formula_moiety 'C61 H54 F8 Ir2 N12'
_chemical_formula_sum 'C61 H54 F8 Ir2 N12'
_chemical_formula_weight 1491.56
_chemical_name_systematic
;
?
;
_space_group_IT_number 2
_symmetry_cell_setting triclinic
_symmetry_space_group_name_Hall '-P 1'
_symmetry_space_group_name_H-M 'P -1'
_atom_sites_solution_hydrogens geom
_atom_sites_solution_primary direct
_atom_sites_solution_secondary difmap
_audit_creation_method SHELXL-97
_cell_angle_alpha 80.953(10)
_cell_angle_beta 76.281(12)
_cell_angle_gamma 68.024(8)
_cell_formula_units_Z 4
_cell_length_a 17.450(2)
_cell_length_b 18.5594(19)
_cell_length_c 24.439(4)
_cell_measurement_reflns_used 418
_cell_measurement_temperature 100(2)
_cell_measurement_theta_max 21.717
_cell_measurement_theta_min 3.144
_cell_volume 7109.7(17)
_computing_cell_refinement 'Dirax/lsq (Duisenberg & Schreurs, 1989-2000)'
_computing_data_collection 'Collect (Bruker AXS BV, 1997-2004)'
_computing_data_reduction 'EvalCCD (Duisenberg & Schreurs, 1990-2000)'
_computing_molecular_graphics 'Bruker SHELXTL'
_computing_publication_material 'Bruker SHELXTL'
_computing_structure_refinement 'SHELXL-97 (Sheldrick, 1997)'
_computing_structure_solution 'SHELXS-97 (Sheldrick, 1990)'
_diffrn_ambient_temperature 100(2)
_diffrn_measured_fraction_theta_full 0.974
_diffrn_measured_fraction_theta_max 0.974
_diffrn_measurement_device_type 'Bruker APEX II CCD'
_diffrn_measurement_method 'phi and omega scans'
_diffrn_radiation_monochromator graphite
_diffrn_radiation_source 'fine-focus sealed tube'
_diffrn_radiation_type MoK\a
_diffrn_radiation_wavelength 0.71073
_diffrn_reflns_av_R_equivalents 0.0428
_diffrn_reflns_av_sigmaI/netI 0.0373
_diffrn_reflns_limit_h_max 22
_diffrn_reflns_limit_h_min -22
_diffrn_reflns_limit_k_max 24
_diffrn_reflns_limit_k_min -24
_diffrn_reflns_limit_l_max 31
_diffrn_reflns_limit_l_min -31
_diffrn_reflns_number 161099
_diffrn_reflns_theta_full 27.50
_diffrn_reflns_theta_max 27.50
_diffrn_reflns_theta_min 3.31
_exptl_absorpt_coefficient_mu 3.802
_exptl_absorpt_correction_T_max 1.0000
_exptl_absorpt_correction_T_min 0.6696
_exptl_absorpt_correction_type multi-scan
_exptl_absorpt_process_details 'SADABS V2.10, G.M.Sheldrick, 2003'
_exptl_crystal_colour yellow
_exptl_crystal_density_diffrn 1.394
_exptl_crystal_density_method 'not measured'
_exptl_crystal_description prismatic
_exptl_crystal_F_000 2920
_exptl_crystal_size_max 0.37
_exptl_crystal_size_mid 0.29
_exptl_crystal_size_min 0.21
_platon_squeeze_details
;
;
_refine_diff_density_max 2.654
_refine_diff_density_min -1.413
_refine_diff_density_rms 0.138
_refine_ls_extinction_method none
_refine_ls_goodness_of_fit_ref 1.070
_refine_ls_hydrogen_treatment constr
_refine_ls_matrix_type full
_refine_ls_number_parameters 1495
_refine_ls_number_reflns 31819
_refine_ls_number_restraints 0
_refine_ls_restrained_S_all 1.070
_refine_ls_R_factor_all 0.0584
_refine_ls_R_factor_gt 0.0395
_refine_ls_shift/su_max 0.002
_refine_ls_shift/su_mean 0.000
_refine_ls_structure_factor_coef Fsqd
_refine_ls_weighting_details 'calc w=1/[\s^2^(Fo^2^)+(0.0409P)^2^+24.6403P] where P=(Fo^2^+2Fc^2^)/3'
_refine_ls_weighting_scheme calc
_refine_ls_wR_factor_gt 0.0906
_refine_ls_wR_factor_ref 0.1000
_reflns_number_gt 24805
_reflns_number_total 31819
_reflns_threshold_expression >2sigma(I)
_cod_data_source_file c0dt01697g.txt
_cod_data_source_block n995
_cod_depositor_comments
;
The following automatic conversions were performed:

'_symmetry_cell_setting' value 'Triclinic' changed to 'triclinic'
according to /home/saulius/struct/CIF-dictionaries/cif_core.dic
dictionary named 'cif_core.dic' version 2.4.1 from 2010-06-29.

Automatic conversion script
Id: cif_fix_values 1715 2011-07-08 13:25:40Z adriana 
;
_cod_original_cell_volume 7109.5(16)
_cod_database_code 7015996

loop_
_symmetry_equiv_pos_as_xyz
'x, y, z'
'-x, -y, -z'

loop_
_atom_site_label
_atom_site_type_symbol
_atom_site_fract_x
_atom_site_fract_y
_atom_site_fract_z
_atom_site_U_iso_or_equiv
_atom_site_adp_type
_atom_site_occupancy
_atom_site_symmetry_multiplicity
_atom_site_calc_flag
_atom_site_refinement_flags
_atom_site_disorder_assembly
_atom_site_disorder_group
Ir1 Ir 1.118568(13) -0.189823(10) 0.138003(8) 0.02469(5) Uani 1 1 d . . .
Ir2 Ir 0.917656(12) -0.298223(10) 0.295019(8) 0.02398(5) Uani 1 1 d . . .
Ir3 Ir 0.657455(13) -0.545143(10) 0.253064(8) 0.02652(5) Uani 1 1 d . . .
Ir4 Ir 0.908881(13) -0.795006(10) 0.299396(8) 0.02520(5) Uani 1 1 d . . .
F1 F 1.4250(2) -0.3106(2) 0.01277(15) 0.0506(9) Uani 1 1 d . . .
F2 F 1.3013(2) -0.03985(19) -0.01889(15) 0.0476(9) Uani 1 1 d . . .
F3 F 1.0121(2) -0.32958(16) 0.00696(13) 0.0422(8) Uani 1 1 d . . .
F4 F 0.8804(2) -0.05927(16) 0.01666(14) 0.0399(8) Uani 1 1 d . . .
F5 F 0.8452(2) -0.55677(16) 0.33518(13) 0.0353(7) Uani 1 1 d . . .
F6 F 0.7813(2) -0.4192(2) 0.49516(13) 0.0449(8) Uani 1 1 d . . .
F7 F 1.1536(2) -0.33164(19) 0.41041(14) 0.0431(8) Uani 1 1 d . . .
F8 F 1.2126(2) -0.54166(17) 0.30291(14) 0.0402(8) Uani 1 1 d . . .
F9 F 0.7571(3) -0.5139(2) 0.03110(14) 0.0554(10) Uani 1 1 d . . .
F10 F 0.6409(2) -0.71035(19) 0.09529(15) 0.0459(9) Uani 1 1 d . . .
F11 F 0.4328(2) -0.28640(19) 0.16503(17) 0.0538(10) Uani 1 1 d . . .
F12 F 0.3339(2) -0.4827(2) 0.26155(16) 0.0524(9) Uani 1 1 d . . .
F13 F 1.0031(2) -1.09959(17) 0.28932(14) 0.0422(8) Uani 1 1 d . . .
F14 F 1.1563(2) -1.02497(19) 0.38917(17) 0.0537(10) Uani 1 1 d . . .
F15 F 0.6481(3) -0.8489(2) 0.45360(16) 0.0571(10) Uani 1 1 d . . .
F16 F 0.7963(3) -0.7197(3) 0.51224(15) 0.0604(11) Uani 1 1 d . . .
N1 N 0.9778(3) -0.2321(2) 0.23350(18) 0.0258(9) Uani 1 1 d . . .
N2 N 0.7271(3) -0.2052(3) 0.2797(3) 0.0517(14) Uani 1 1 d . . .
N3 N 1.1852(3) -0.1818(2) 0.20101(18) 0.0304(10) Uani 1 1 d . . .
N4 N 1.3514(4) -0.2146(4) 0.3097(3) 0.0723(19) Uani 1 1 d . . .
N5 N 1.1995(3) -0.3044(2) 0.13420(17) 0.0276(9) Uani 1 1 d . . .
N6 N 1.3747(3) -0.5323(3) 0.1187(2) 0.0471(13) Uani 1 1 d . . .
N7 N 1.0443(3) -0.0743(2) 0.12779(17) 0.0255(9) Uani 1 1 d . . .
N8 N 0.8999(3) 0.1585(2) 0.08943(19) 0.0340(10) Uani 1 1 d . . .
N9 N 0.9307(3) -0.3769(2) 0.23976(17) 0.0251(9) Uani 1 1 d . . .
N10 N 0.9621(3) -0.5456(3) 0.13361(19) 0.0385(11) Uani 1 1 d . . .
N11 N 0.9165(3) -0.2288(2) 0.35326(17) 0.0275(9) Uani 1 1 d . . .
N12 N 0.9331(4) -0.0862(3) 0.4640(2) 0.0429(13) Uani 1 1 d . . .
N13 N 0.8250(3) -0.6849(2) 0.27508(18) 0.0277(9) Uani 1 1 d . . .
N14 N 1.0595(4) -0.7999(3) 0.1934(2) 0.0447(12) Uani 1 1 d . . .
N15 N 0.6355(3) -0.5066(3) 0.33763(19) 0.0330(10) Uani 1 1 d . . .
N16 N 0.5724(4) -0.4455(4) 0.5061(2) 0.0699(19) Uani 1 1 d . . .
N17 N 0.7146(3) -0.4699(2) 0.20599(19) 0.0310(10) Uani 1 1 d . . .
N18 N 0.7723(4) -0.2895(3) 0.0991(2) 0.0509(14) Uani 1 1 d . . .
N19 N 0.5829(3) -0.6101(2) 0.29107(18) 0.0308(10) Uani 1 1 d . . .
N20 N 0.4192(4) -0.7292(3) 0.3694(3) 0.0644(18) Uani 1 1 d . . .
N21 N 0.8596(3) -0.8564(2) 0.26306(18) 0.0278(9) Uani 1 1 d . . .
N22 N 0.7673(3) -0.9919(3) 0.1932(2) 0.0428(12) Uani 1 1 d . . .
N23 N 0.9510(3) -0.7389(2) 0.34556(17) 0.0263(9) Uani 1 1 d . . .
N24 N 1.0246(3) -0.6204(3) 0.4442(2) 0.0383(11) Uani 1 1 d . . .
C1 C 1.0278(3) -0.2126(2) 0.2000(2) 0.0255(11) Uani 1 1 d . . .
C2 C 0.7951(3) -0.2353(3) 0.2836(2) 0.0286(11) Uani 1 1 d . . .
C3 C 1.1846(3) -0.2281(3) 0.2494(2) 0.0320(11) Uani 1 1 d . . .
H3 H 1.1463 -0.2555 0.2582 0.038 Uiso 1 1 calc R . .
C4 C 1.2363(4) -0.2381(4) 0.2871(2) 0.0410(14) Uani 1 1 d . . .
H4 H 1.2320 -0.2707 0.3209 0.049 Uiso 1 1 calc R . .
C5 C 1.2942(4) -0.2008(4) 0.2756(3) 0.0526(17) Uani 1 1 d . . .
C6 C 1.2912(5) -0.1478(4) 0.2268(3) 0.0560(18) Uani 1 1 d . . .
H6 H 1.3259 -0.1168 0.2185 0.067 Uiso 1 1 calc R . .
C7 C 1.2377(4) -0.1414(3) 0.1916(3) 0.0395(13) Uani 1 1 d . . .
H7 H 1.2379 -0.1065 0.1587 0.047 Uiso 1 1 calc R . .
C8 C 1.3596(6) -0.2778(6) 0.3548(4) 0.086(3) Uani 1 1 d . . .
H8A H 1.3084 -0.2644 0.3842 0.129 Uiso 1 1 calc R . .
H8B H 1.4082 -0.2849 0.3713 0.129 Uiso 1 1 calc R . .
H8C H 1.3677 -0.3262 0.3392 0.129 Uiso 1 1 calc R . .
C9 C 1.4213(7) -0.1842(8) 0.2897(5) 0.116(4) Uani 1 1 d . . .
H9A H 1.4505 -0.2007 0.2518 0.174 Uiso 1 1 calc R . .
H9B H 1.4610 -0.2047 0.3156 0.174 Uiso 1 1 calc R . .
H9C H 1.3987 -0.1272 0.2885 0.174 Uiso 1 1 calc R . .
C10 C 1.1825(4) -0.3667(3) 0.1650(2) 0.0315(11) Uani 1 1 d . . .
H10 H 1.1302 -0.3572 0.1907 0.038 Uiso 1 1 calc R . .
C11 C 1.2372(4) -0.4424(3) 0.1606(2) 0.0351(12) Uani 1 1 d . . .
H11 H 1.2220 -0.4837 0.1827 0.042 Uiso 1 1 calc R . .
C12 C 1.3164(4) -0.4589(3) 0.1230(2) 0.0351(12) Uani 1 1 d . . .
C13 C 1.3314(4) -0.3940(3) 0.0902(2) 0.0339(12) Uani 1 1 d . . .
H13 H 1.3824 -0.4021 0.0633 0.041 Uiso 1 1 calc R . .
C14 C 1.2738(3) -0.3187(3) 0.0961(2) 0.0296(11) Uani 1 1 d . . .
C15 C 1.2854(3) -0.2481(3) 0.0641(2) 0.0294(11) Uani 1 1 d . . .
C16 C 1.3569(4) -0.2443(3) 0.0252(2) 0.0362(12) Uani 1 1 d . . .
C17 C 1.3640(4) -0.1761(4) -0.0033(2) 0.0398(13) Uani 1 1 d . . .
H17 H 1.4134 -0.1755 -0.0299 0.048 Uiso 1 1 calc R . .
C18 C 1.2957(4) -0.1086(3) 0.0089(2) 0.0359(13) Uani 1 1 d . . .
C19 C 1.2230(4) -0.1072(3) 0.0468(2) 0.0323(12) Uani 1 1 d . . .
H19 H 1.1776 -0.0592 0.0533 0.039 Uiso 1 1 calc R . .
C20 C 1.2157(3) -0.1766(3) 0.0759(2) 0.0290(11) Uani 1 1 d . . .
C21 C 1.0535(3) -0.1973(3) 0.0825(2) 0.0262(10) Uani 1 1 d . . .
C22 C 1.0586(4) -0.2662(3) 0.0620(2) 0.0297(11) Uani 1 1 d . . .
H22 H 1.0983 -0.3150 0.0720 0.036 Uiso 1 1 calc R . .
C23 C 1.0057(4) -0.2618(3) 0.0275(2) 0.0324(12) Uani 1 1 d . . .
C24 C 0.9456(4) -0.1936(3) 0.0110(2) 0.0322(12) Uani 1 1 d . . .
H24 H 0.9102 -0.1927 -0.0134 0.039 Uiso 1 1 calc R . .
C25 C 0.9404(4) -0.1266(3) 0.0324(2) 0.0313(12) Uani 1 1 d . . .
C26 C 0.9926(3) -0.1258(3) 0.0670(2) 0.0271(11) Uani 1 1 d . . .
C27 C 0.9906(3) -0.0562(3) 0.0906(2) 0.0252(10) Uani 1 1 d . . .
C28 C 0.9411(3) 0.0202(3) 0.0785(2) 0.0291(11) Uani 1 1 d . . .
H28 H 0.9022 0.0307 0.0543 0.035 Uiso 1 1 calc R . .
C29 C 0.9474(3) 0.0831(3) 0.1014(2) 0.0278(11) Uani 1 1 d . . .
C30 C 1.0057(3) 0.0627(3) 0.1380(2) 0.0291(11) Uani 1 1 d . . .
H30 H 1.0140 0.1021 0.1540 0.035 Uiso 1 1 calc R . .
C31 C 1.0500(3) -0.0143(3) 0.1500(2) 0.0282(11) Uani 1 1 d . . .
H31 H 1.0872 -0.0266 0.1756 0.034 Uiso 1 1 calc R . .
C32 C 0.8364(4) 0.1761(3) 0.0554(2) 0.0359(13) Uani 1 1 d . . .
H32A H 0.8627 0.1527 0.0192 0.054 Uiso 1 1 calc R . .
H32B H 0.8108 0.2327 0.0486 0.054 Uiso 1 1 calc R . .
H32C H 0.7929 0.1548 0.0755 0.054 Uiso 1 1 calc R . .
C33 C 0.9100(4) 0.2222(3) 0.1119(2) 0.0360(13) Uani 1 1 d . . .
H33A H 0.8924 0.2191 0.1532 0.054 Uiso 1 1 calc R . .
H33B H 0.8751 0.2722 0.0959 0.054 Uiso 1 1 calc R . .
H33C H 0.9692 0.2180 0.1018 0.054 Uiso 1 1 calc R . .
C34 C 0.9595(3) -0.3693(3) 0.1838(2) 0.0296(11) Uani 1 1 d . . .
H34 H 0.9728 -0.3241 0.1686 0.036 Uiso 1 1 calc R . .
C35 C 0.9708(4) -0.4230(3) 0.1476(2) 0.0319(12) Uani 1 1 d . . .
H35 H 0.9912 -0.4148 0.1084 0.038 Uiso 1 1 calc R . .
C36 C 0.9516(4) -0.4913(3) 0.1692(2) 0.0303(11) Uani 1 1 d . . .
C37 C 0.9217(3) -0.4991(3) 0.2274(2) 0.0273(11) Uani 1 1 d . . .
H37 H 0.9090 -0.5442 0.2436 0.033 Uiso 1 1 calc R . .
C38 C 0.9103(3) -0.4413(3) 0.2622(2) 0.0243(10) Uani 1 1 d . . .
C39 C 0.8769(3) -0.4398(3) 0.3235(2) 0.0250(10) Uani 1 1 d . . .
C40 C 0.8455(3) -0.4941(3) 0.3579(2) 0.0280(11) Uani 1 1 d . . .
C41 C 0.8145(3) -0.4893(3) 0.4151(2) 0.0306(11) Uani 1 1 d . . .
H41 H 0.7952 -0.5280 0.4376 0.037 Uiso 1 1 calc R . .
C42 C 0.8131(4) -0.4251(3) 0.4382(2) 0.0328(12) Uani 1 1 d . . .
C43 C 0.8412(4) -0.3684(3) 0.4074(2) 0.0327(12) Uani 1 1 d . . .
H43 H 0.8390 -0.3257 0.4254 0.039 Uiso 1 1 calc R . .
C44 C 0.8736(3) -0.3734(3) 0.3487(2) 0.0279(11) Uani 1 1 d . . .
C45 C 0.9802(5) -0.5295(4) 0.0723(2) 0.0533(18) Uani 1 1 d . . .
H45A H 0.9359 -0.4821 0.0612 0.080 Uiso 1 1 calc R . .
H45B H 0.9823 -0.5735 0.0537 0.080 Uiso 1 1 calc R . .
H45C H 1.0347 -0.5220 0.0609 0.080 Uiso 1 1 calc R . .
C46 C 0.9361(5) -0.6129(3) 0.1549(2) 0.0450(16) Uani 1 1 d . . .
H46A H 0.9519 -0.6332 0.1917 0.067 Uiso 1 1 calc R . .
H46B H 0.9640 -0.6535 0.1283 0.067 Uiso 1 1 calc R . .
H46C H 0.8749 -0.5969 0.1591 0.067 Uiso 1 1 calc R . .
C47 C 0.8539(4) -0.1610(3) 0.3678(2) 0.0326(12) Uani 1 1 d . . .
H47 H 0.8045 -0.1464 0.3524 0.039 Uiso 1 1 calc R . .
C48 C 0.8568(4) -0.1120(3) 0.4031(2) 0.0375(13) Uani 1 1 d . . .
H48 H 0.8111 -0.0646 0.4111 0.045 Uiso 1 1 calc R . .
C49 C 0.9279(4) -0.1328(3) 0.4274(2) 0.0354(13) Uani 1 1 d . . .
C50 C 0.9946(4) -0.2034(3) 0.4126(2) 0.0332(12) Uani 1 1 d . . .
H50 H 1.0438 -0.2193 0.4282 0.040 Uiso 1 1 calc R . .
C51 C 0.9884(4) -0.2497(3) 0.3753(2) 0.0302(11) Uani 1 1 d . . .
C52 C 1.0529(3) -0.3246(3) 0.3557(2) 0.0277(11) Uani 1 1 d . . .
C53 C 1.1284(4) -0.3640(3) 0.3740(2) 0.0331(12) Uani 1 1 d . . .
C54 C 1.1844(4) -0.4354(3) 0.3566(2) 0.0361(13) Uani 1 1 d . . .
H54 H 1.2361 -0.4602 0.3695 0.043 Uiso 1 1 calc R . .
C55 C 1.1610(4) -0.4690(3) 0.3192(2) 0.0328(12) Uani 1 1 d . . .
C56 C 1.0882(3) -0.4326(3) 0.2984(2) 0.0279(11) Uani 1 1 d . . .
H56 H 1.0757 -0.4568 0.2718 0.033 Uiso 1 1 calc R . .
C57 C 1.0319(3) -0.3595(3) 0.3164(2) 0.0261(10) Uani 1 1 d . . .
C58 C 0.8713(5) -0.0076(3) 0.4703(3) 0.0539(18) Uani 1 1 d . . .
H58A H 0.8755 0.0236 0.4341 0.081 Uiso 1 1 calc R . .
H58B H 0.8822 0.0165 0.4991 0.081 Uiso 1 1 calc R . .
H58C H 0.8145 -0.0102 0.4817 0.081 Uiso 1 1 calc R . .
C59 C 1.0065(5) -0.1100(3) 0.4897(3) 0.0468(16) Uani 1 1 d . . .
H59A H 1.0178 -0.1634 0.5068 0.070 Uiso 1 1 calc R . .
H59B H 0.9960 -0.0750 0.5189 0.070 Uiso 1 1 calc R . .
H59C H 1.0553 -0.1076 0.4608 0.070 Uiso 1 1 calc R . .
C60 C 0.7682(3) -0.6309(3) 0.2660(2) 0.0279(11) Uani 1 1 d . . .
C61 C 1.0040(4) -0.7969(3) 0.2293(2) 0.0306(11) Uani 1 1 d . . .
C62 C 0.6578(4) -0.5597(3) 0.3811(2) 0.0361(12) Uani 1 1 d . . .
H62 H 0.6894 -0.6122 0.3728 0.043 Uiso 1 1 calc R . .
C63 C 0.6375(4) -0.5421(4) 0.4366(2) 0.0436(14) Uani 1 1 d . . .
H63 H 0.6537 -0.5825 0.4652 0.052 Uiso 1 1 calc R . .
C64 C 0.5931(4) -0.4651(4) 0.4513(3) 0.0494(16) Uani 1 1 d . . .
C65 C 0.5710(4) -0.4096(4) 0.4059(3) 0.0476(16) Uani 1 1 d . . .
H65 H 0.5415 -0.3562 0.4126 0.057 Uiso 1 1 calc R . .
C66 C 0.5921(4) -0.4326(3) 0.3519(3) 0.0394(13) Uani 1 1 d . . .
H66 H 0.5750 -0.3938 0.3225 0.047 Uiso 1 1 calc R . .
C67 C 0.6026(5) -0.5042(6) 0.5510(3) 0.082(3) Uani 1 1 d . . .
H67A H 0.5821 -0.5470 0.5526 0.122 Uiso 1 1 calc R . .
H67B H 0.5817 -0.4805 0.5873 0.122 Uiso 1 1 calc R . .
H67C H 0.6644 -0.5243 0.5432 0.122 Uiso 1 1 calc R . .
C68 C 0.5303(6) -0.3639(6) 0.5194(4) 0.096(3) Uani 1 1 d . . .
H68A H 0.5714 -0.3373 0.5095 0.145 Uiso 1 1 calc R . .
H68B H 0.5060 -0.3616 0.5598 0.145 Uiso 1 1 calc R . .
H68C H 0.4854 -0.3382 0.4976 0.145 Uiso 1 1 calc R . .
C69 C 0.7248(3) -0.4113(3) 0.2259(2) 0.0316(11) Uani 1 1 d . . .
H69 H 0.7190 -0.4121 0.2657 0.038 Uiso 1 1 calc R . .
C70 C 0.7430(4) -0.3503(3) 0.1933(2) 0.0366(13) Uani 1 1 d . . .
H70 H 0.7470 -0.3095 0.2102 0.044 Uiso 1 1 calc R . .
C71 C 0.7557(4) -0.3495(3) 0.1338(3) 0.0396(13) Uani 1 1 d . . .
C72 C 0.7484(4) -0.4121(3) 0.1119(2) 0.0380(13) Uani 1 1 d . . .
H72 H 0.7582 -0.4145 0.0722 0.046 Uiso 1 1 calc R . .
C73 C 0.7269(3) -0.4703(3) 0.1481(2) 0.0299(11) Uani 1 1 d . . .
C74 C 0.7103(4) -0.5347(3) 0.1306(2) 0.0327(12) Uani 1 1 d . . .
C75 C 0.7216(4) -0.5536(3) 0.0750(2) 0.0389(13) Uani 1 1 d . . .
C76 C 0.6997(4) -0.6120(3) 0.0615(2) 0.0421(14) Uani 1 1 d . . .
H76 H 0.7082 -0.6237 0.0236 0.051 Uiso 1 1 calc R . .
C77 C 0.6644(4) -0.6530(3) 0.1070(2) 0.0358(13) Uani 1 1 d . . .
C78 C 0.6526(3) -0.6387(3) 0.1623(2) 0.0329(12) Uani 1 1 d . . .
H78 H 0.6295 -0.6691 0.1916 0.039 Uiso 1 1 calc R . .
C79 C 0.6749(3) -0.5790(3) 0.1755(2) 0.0291(11) Uani 1 1 d . . .
C80 C 0.5429(3) -0.4693(3) 0.2393(2) 0.0310(11) Uani 1 1 d . . .
C81 C 0.5256(4) -0.3959(3) 0.2084(2) 0.0348(12) Uani 1 1 d . . .
H81 H 0.5688 -0.3742 0.1961 0.042 Uiso 1 1 calc R . .
C82 C 0.4468(4) -0.3554(3) 0.1958(2) 0.0390(13) Uani 1 1 d . . .
C83 C 0.3814(4) -0.3833(3) 0.2142(3) 0.0417(14) Uani 1 1 d . . .
H83 H 0.3271 -0.3548 0.2059 0.050 Uiso 1 1 calc R . .
C84 C 0.3985(4) -0.4549(3) 0.2453(2) 0.0373(13) Uani 1 1 d . . .
C85 C 0.4772(3) -0.4990(3) 0.2582(2) 0.0309(11) Uani 1 1 d . . .
C86 C 0.4988(3) -0.5775(3) 0.2895(2) 0.0326(12) Uani 1 1 d . . .
C87 C 0.4443(4) -0.6165(3) 0.3144(3) 0.0395(13) Uani 1 1 d . . .
H87 H 0.3863 -0.5925 0.3125 0.047 Uiso 1 1 calc R . .
C88 C 0.4727(4) -0.6916(3) 0.3427(3) 0.0423(14) Uani 1 1 d . . .
C89 C 0.5602(4) -0.7247(3) 0.3428(3) 0.0397(13) Uani 1 1 d . . .
H89 H 0.5836 -0.7755 0.3602 0.048 Uiso 1 1 calc R . .
C90 C 0.6103(4) -0.6825(3) 0.3176(2) 0.0338(12) Uani 1 1 d . . .
H90 H 0.6686 -0.7054 0.3187 0.041 Uiso 1 1 calc R . .
C91 C 0.7756(5) -0.2231(4) 0.1233(3) 0.0578(19) Uani 1 1 d . . .
H91A H 0.7218 -0.1986 0.1484 0.087 Uiso 1 1 calc R . .
H91B H 0.7863 -0.1849 0.0927 0.087 Uiso 1 1 calc R . .
H91C H 0.8211 -0.2415 0.1448 0.087 Uiso 1 1 calc R . .
C92 C 0.7822(6) -0.2892(4) 0.0387(3) 0.062(2) Uani 1 1 d . . .
H92A H 0.8313 -0.3341 0.0248 0.094 Uiso 1 1 calc R . .
H92B H 0.7903 -0.2410 0.0204 0.094 Uiso 1 1 calc R . .
H92C H 0.7316 -0.2924 0.0300 0.094 Uiso 1 1 calc R . .
C93 C 0.3285(5) -0.6918(5) 0.3718(5) 0.094(3) Uani 1 1 d . . .
H93A H 0.3091 -0.6401 0.3860 0.141 Uiso 1 1 calc R . .
H93B H 0.2991 -0.7238 0.3972 0.141 Uiso 1 1 calc R . .
H93C H 0.3165 -0.6865 0.3339 0.141 Uiso 1 1 calc R . .
C94 C 0.4508(5) -0.8061(5) 0.3989(5) 0.094(3) Uani 1 1 d . . .
H94A H 0.4860 -0.8442 0.3714 0.141 Uiso 1 1 calc R . .
H94B H 0.4032 -0.8212 0.4199 0.141 Uiso 1 1 calc R . .
H94C H 0.4845 -0.8042 0.4252 0.141 Uiso 1 1 calc R . .
C95 C 0.7946(3) -0.8242(3) 0.2359(2) 0.0291(11) Uani 1 1 d . . .
H95 H 0.7697 -0.7689 0.2328 0.035 Uiso 1 1 calc R . .
C96 C 0.7620(4) -0.8658(3) 0.2123(2) 0.0338(12) Uani 1 1 d . . .
H96 H 0.7159 -0.8396 0.1937 0.041 Uiso 1 1 calc R . .
C97 C 0.7971(4) -0.9473(3) 0.2160(2) 0.0353(12) Uani 1 1 d . . .
C98 C 0.8633(3) -0.9822(3) 0.2464(2) 0.0328(12) Uani 1 1 d . . .
H98 H 0.8869 -1.0374 0.2514 0.039 Uiso 1 1 calc R . .
C99 C 0.8942(3) -0.9368(3) 0.2690(2) 0.0258(10) Uani 1 1 d . . .
C100 C 0.9634(3) -0.9635(3) 0.3005(2) 0.0290(11) Uani 1 1 d . . .
C101 C 1.0149(4) -1.0413(3) 0.3098(2) 0.0325(12) Uani 1 1 d . . .
C102 C 1.0799(4) -1.0634(3) 0.3392(2) 0.0379(13) Uani 1 1 d . . .
H102 H 1.1136 -1.1166 0.3454 0.046 Uiso 1 1 calc R . .
C103 C 1.0932(4) -1.0044(3) 0.3593(2) 0.0388(13) Uani 1 1 d . . .
C104 C 1.0459(4) -0.9265(3) 0.3513(2) 0.0339(12) Uani 1 1 d . . .
H104 H 1.0572 -0.8882 0.3663 0.041 Uiso 1 1 calc R . .
C105 C 0.9810(3) -0.9046(3) 0.3206(2) 0.0276(11) Uani 1 1 d . . .
C106 C 0.7010(5) -0.9568(4) 0.1609(3) 0.0519(18) Uani 1 1 d . . .
H10A H 0.6525 -0.9191 0.1831 0.078 Uiso 1 1 calc R . .
H10B H 0.6839 -0.9974 0.1517 0.078 Uiso 1 1 calc R . .
H10C H 0.7216 -0.9301 0.1259 0.078 Uiso 1 1 calc R . .
C107 C 0.8093(5) -1.0765(3) 0.1923(3) 0.0517(17) Uani 1 1 d . . .
H10D H 0.8628 -1.0883 0.1652 0.078 Uiso 1 1 calc R . .
H10E H 0.7730 -1.0989 0.1812 0.078 Uiso 1 1 calc R . .
H10F H 0.8200 -1.0989 0.2300 0.078 Uiso 1 1 calc R . .
C108 C 0.8267(3) -0.7947(3) 0.3751(2) 0.0288(11) Uani 1 1 d . . .
C109 C 0.7620(4) -0.8251(3) 0.3885(2) 0.0344(12) Uani 1 1 d . . .
H109 H 0.7525 -0.8501 0.3609 0.041 Uiso 1 1 calc R . .
C110 C 0.7125(4) -0.8191(3) 0.4409(3) 0.0413(14) Uani 1 1 d . . .
C111 C 0.7227(4) -0.7841(4) 0.4834(3) 0.0475(15) Uani 1 1 d . . .
H111 H 0.6875 -0.7808 0.5198 0.057 Uiso 1 1 calc R . .
C112 C 0.7868(4) -0.7545(4) 0.4699(3) 0.0439(14) Uani 1 1 d . . .
C113 C 0.8397(4) -0.7575(3) 0.4175(2) 0.0322(12) Uani 1 1 d . . .
C114 C 0.9101(3) -0.7268(3) 0.4001(2) 0.0284(11) Uani 1 1 d . . .
C115 C 0.9336(4) -0.6875(3) 0.4335(2) 0.0299(11) Uani 1 1 d . . .
H115 H 0.9049 -0.6805 0.4716 0.036 Uiso 1 1 calc R . .
C116 C 0.9992(3) -0.6579(3) 0.4119(2) 0.0307(11) Uani 1 1 d . . .
C117 C 1.0385(4) -0.6688(3) 0.3547(2) 0.0342(12) Uani 1 1 d . . .
H117 H 1.0818 -0.6484 0.3376 0.041 Uiso 1 1 calc R . .
C118 C 1.0135(4) -0.7093(3) 0.3238(2) 0.0333(12) Uani 1 1 d . . .
H118 H 1.0411 -0.7168 0.2856 0.040 Uiso 1 1 calc R . .
C119 C 0.9817(4) -0.6064(3) 0.5020(2) 0.0423(14) Uani 1 1 d . . .
H11A H 0.9239 -0.5700 0.5025 0.064 Uiso 1 1 calc R . .
H11B H 1.0115 -0.5840 0.5198 0.064 Uiso 1 1 calc R . .
H11C H 0.9805 -0.6557 0.5228 0.064 Uiso 1 1 calc R . .
C120 C 1.0797(5) -0.5766(4) 0.4176(3) 0.0496(17) Uani 1 1 d . . .
H12A H 1.1300 -0.6103 0.3937 0.074 Uiso 1 1 calc R . .
H12B H 1.0966 -0.5585 0.4468 0.074 Uiso 1 1 calc R . .
H12C H 1.0496 -0.5317 0.3943 0.074 Uiso 1 1 calc R . .
C121 C 1.4550(5) -0.5451(4) 0.0797(3) 0.069(2) Uani 1 1 d . . .
H12D H 1.4450 -0.5261 0.0414 0.104 Uiso 1 1 calc R . .
H12E H 1.4883 -0.6010 0.0806 0.104 Uiso 1 1 calc R . .
H12F H 1.4858 -0.5170 0.0909 0.104 Uiso 1 1 calc R . .
C122 C 1.3652(5) -0.5971(4) 0.1584(3) 0.067(2) Uani 1 1 d . . .
H12G H 1.3480 -0.5806 0.1970 0.101 Uiso 1 1 calc R . .
H12H H 1.4190 -0.6407 0.1549 0.101 Uiso 1 1 calc R . .
H12I H 1.3222 -0.6135 0.1500 0.101 Uiso 1 1 calc R . .

loop_
_atom_site_aniso_label
_atom_site_aniso_U_11
_atom_site_aniso_U_22
_atom_site_aniso_U_33
_atom_site_aniso_U_23
_atom_site_aniso_U_13
_atom_site_aniso_U_12
Ir1 0.03222(11) 0.01746(8) 0.02617(10) -0.00419(7) -0.00977(8) -0.00727(7)
Ir2 0.03073(11) 0.01930(8) 0.02528(10) -0.00650(7) -0.00952(8) -0.00822(7)
Ir3 0.02991(11) 0.02159(9) 0.02874(10) -0.00446(7) -0.01069(8) -0.00580(8)
Ir4 0.03041(11) 0.01891(8) 0.02899(10) -0.00511(7) -0.01164(8) -0.00688(7)
F1 0.043(2) 0.0447(19) 0.049(2) -0.0073(16) 0.0040(17) -0.0050(16)
F2 0.055(2) 0.0415(19) 0.050(2) 0.0068(16) -0.0082(18) -0.0274(17)
F3 0.072(2) 0.0228(14) 0.0398(18) -0.0091(13) -0.0234(17) -0.0158(15)
F4 0.050(2) 0.0245(14) 0.051(2) -0.0060(13) -0.0290(17) -0.0065(14)
F5 0.051(2) 0.0291(15) 0.0324(16) -0.0048(12) -0.0082(14) -0.0208(14)
F6 0.062(2) 0.051(2) 0.0253(16) -0.0108(14) 0.0022(15) -0.0275(18)
F7 0.046(2) 0.0483(19) 0.0430(19) -0.0126(15) -0.0230(16) -0.0136(16)
F8 0.0350(18) 0.0299(16) 0.048(2) -0.0075(14) -0.0094(15) 0.0001(13)
F9 0.092(3) 0.048(2) 0.0301(18) 0.0001(15) -0.0104(19) -0.031(2)
F10 0.051(2) 0.0417(18) 0.054(2) -0.0226(16) -0.0155(17) -0.0156(16)
F11 0.054(2) 0.0317(17) 0.069(3) 0.0093(16) -0.030(2) -0.0012(16)
F12 0.0298(19) 0.059(2) 0.063(2) 0.0053(18) -0.0117(17) -0.0114(17)
F13 0.054(2) 0.0245(15) 0.054(2) -0.0109(14) -0.0264(17) -0.0078(14)
F14 0.060(2) 0.0343(17) 0.075(3) -0.0069(17) -0.045(2) -0.0041(16)
F15 0.062(3) 0.071(3) 0.052(2) -0.0009(19) -0.0056(19) -0.044(2)
F16 0.078(3) 0.091(3) 0.0326(19) -0.0226(19) 0.0000(18) -0.051(2)
N1 0.032(2) 0.0181(18) 0.028(2) -0.0055(16) -0.0114(19) -0.0052(17)
N2 0.043(3) 0.047(3) 0.067(4) -0.026(3) -0.016(3) -0.006(3)
N3 0.034(2) 0.027(2) 0.032(2) -0.0080(17) -0.0090(19) -0.0086(18)
N4 0.064(4) 0.104(5) 0.067(4) 0.002(4) -0.035(4) -0.040(4)
N5 0.031(2) 0.0222(19) 0.029(2) -0.0050(16) -0.0113(18) -0.0043(17)
N6 0.050(3) 0.027(2) 0.050(3) -0.008(2) -0.008(3) 0.003(2)
N7 0.032(2) 0.0199(18) 0.028(2) -0.0048(16) -0.0099(18) -0.0084(17)
N8 0.047(3) 0.021(2) 0.037(3) -0.0058(18) -0.015(2) -0.0107(19)
N9 0.029(2) 0.0216(19) 0.027(2) -0.0071(16) -0.0084(17) -0.0080(17)
N10 0.065(3) 0.032(2) 0.027(2) -0.0097(18) -0.002(2) -0.028(2)
N11 0.039(3) 0.0226(19) 0.025(2) -0.0046(16) -0.0107(18) -0.0111(18)
N12 0.066(4) 0.027(2) 0.042(3) -0.012(2) -0.025(3) -0.012(2)
N13 0.034(2) 0.023(2) 0.031(2) -0.0053(17) -0.0080(19) -0.0125(19)
N14 0.058(4) 0.037(3) 0.047(3) -0.013(2) -0.013(3) -0.020(2)
N15 0.034(3) 0.036(2) 0.032(2) -0.0085(19) -0.011(2) -0.010(2)
N16 0.060(4) 0.112(6) 0.037(3) -0.027(3) -0.005(3) -0.024(4)
N17 0.038(3) 0.025(2) 0.033(2) -0.0022(17) -0.012(2) -0.0108(19)
N18 0.078(4) 0.038(3) 0.051(3) 0.007(2) -0.027(3) -0.033(3)
N19 0.033(2) 0.031(2) 0.030(2) -0.0052(18) -0.0090(19) -0.0091(19)
N20 0.034(3) 0.052(3) 0.094(5) 0.016(3) -0.004(3) -0.014(3)
N21 0.034(2) 0.0201(19) 0.033(2) -0.0052(16) -0.0126(19) -0.0086(17)
N22 0.049(3) 0.031(2) 0.058(3) -0.011(2) -0.028(3) -0.011(2)
N23 0.035(2) 0.0209(19) 0.027(2) -0.0040(16) -0.0115(18) -0.0098(17)
N24 0.056(3) 0.036(2) 0.034(2) -0.004(2) -0.014(2) -0.025(2)
C1 0.035(3) 0.014(2) 0.028(3) -0.0047(18) -0.014(2) -0.003(2)
C2 0.032(3) 0.021(2) 0.037(3) -0.003(2) -0.018(2) -0.007(2)
C3 0.030(3) 0.031(3) 0.032(3) -0.006(2) -0.008(2) -0.004(2)
C4 0.040(3) 0.048(3) 0.032(3) -0.006(2) -0.012(3) -0.009(3)
C5 0.048(4) 0.075(5) 0.045(4) -0.009(3) -0.017(3) -0.026(4)
C6 0.060(5) 0.077(5) 0.050(4) -0.007(3) -0.016(3) -0.042(4)
C7 0.041(3) 0.043(3) 0.042(3) -0.008(3) -0.008(3) -0.021(3)
C8 0.084(7) 0.122(8) 0.061(5) 0.019(5) -0.047(5) -0.038(6)
C9 0.106(9) 0.180(12) 0.102(8) 0.010(8) -0.063(7) -0.079(9)
C10 0.040(3) 0.022(2) 0.032(3) -0.004(2) -0.010(2) -0.008(2)
C11 0.046(3) 0.020(2) 0.037(3) -0.003(2) -0.009(3) -0.008(2)
C12 0.034(3) 0.028(3) 0.037(3) -0.007(2) -0.009(2) -0.001(2)
C13 0.034(3) 0.034(3) 0.029(3) -0.010(2) -0.007(2) -0.003(2)
C14 0.033(3) 0.029(2) 0.029(3) -0.003(2) -0.015(2) -0.007(2)
C15 0.034(3) 0.031(3) 0.025(2) -0.009(2) -0.008(2) -0.008(2)
C16 0.037(3) 0.037(3) 0.033(3) -0.008(2) -0.006(2) -0.009(2)
C17 0.037(3) 0.051(3) 0.034(3) -0.005(3) -0.001(2) -0.021(3)
C18 0.052(4) 0.033(3) 0.030(3) 0.002(2) -0.013(3) -0.020(3)
C19 0.045(3) 0.026(2) 0.031(3) -0.004(2) -0.012(2) -0.015(2)
C20 0.040(3) 0.028(2) 0.024(2) -0.0059(19) -0.011(2) -0.013(2)
C21 0.035(3) 0.021(2) 0.024(2) -0.0057(18) -0.006(2) -0.010(2)
C22 0.042(3) 0.021(2) 0.028(3) -0.0022(19) -0.012(2) -0.011(2)
C23 0.052(3) 0.020(2) 0.030(3) -0.006(2) -0.011(2) -0.015(2)
C24 0.049(3) 0.025(2) 0.030(3) -0.006(2) -0.016(2) -0.016(2)
C25 0.044(3) 0.022(2) 0.029(3) -0.002(2) -0.014(2) -0.010(2)
C26 0.040(3) 0.019(2) 0.023(2) -0.0037(18) -0.007(2) -0.009(2)
C27 0.032(3) 0.022(2) 0.023(2) -0.0061(18) -0.007(2) -0.009(2)
C28 0.032(3) 0.025(2) 0.033(3) -0.005(2) -0.011(2) -0.010(2)
C29 0.038(3) 0.020(2) 0.026(2) -0.0050(18) -0.007(2) -0.008(2)
C30 0.045(3) 0.022(2) 0.028(3) -0.0033(19) -0.010(2) -0.018(2)
C31 0.037(3) 0.025(2) 0.027(3) -0.0060(19) -0.012(2) -0.011(2)
C32 0.049(3) 0.023(2) 0.033(3) -0.005(2) -0.015(3) -0.004(2)
C33 0.057(4) 0.018(2) 0.033(3) -0.007(2) -0.013(3) -0.010(2)
C34 0.043(3) 0.023(2) 0.028(3) -0.0027(19) -0.009(2) -0.016(2)
C35 0.050(3) 0.027(2) 0.025(3) -0.004(2) -0.009(2) -0.018(2)
C36 0.042(3) 0.023(2) 0.029(3) -0.0004(19) -0.011(2) -0.012(2)
C37 0.037(3) 0.023(2) 0.028(3) -0.0024(19) -0.013(2) -0.014(2)
C38 0.033(3) 0.021(2) 0.024(2) -0.0032(18) -0.010(2) -0.012(2)
C39 0.032(3) 0.022(2) 0.027(2) -0.0048(18) -0.013(2) -0.010(2)
C40 0.033(3) 0.024(2) 0.030(3) -0.0072(19) -0.013(2) -0.007(2)
C41 0.034(3) 0.031(3) 0.031(3) 0.000(2) -0.009(2) -0.015(2)
C42 0.036(3) 0.036(3) 0.025(3) -0.006(2) -0.005(2) -0.011(2)
C43 0.040(3) 0.031(3) 0.031(3) -0.011(2) -0.012(2) -0.011(2)
C44 0.029(3) 0.027(2) 0.031(3) -0.006(2) -0.012(2) -0.007(2)
C45 0.096(6) 0.051(4) 0.025(3) -0.015(3) -0.001(3) -0.040(4)
C46 0.079(5) 0.028(3) 0.036(3) -0.008(2) -0.008(3) -0.028(3)
C47 0.038(3) 0.025(2) 0.036(3) -0.008(2) -0.015(2) -0.006(2)
C48 0.045(3) 0.026(3) 0.040(3) -0.009(2) -0.015(3) -0.004(2)
C49 0.052(4) 0.025(2) 0.033(3) -0.007(2) -0.017(3) -0.012(2)
C50 0.048(3) 0.028(2) 0.031(3) -0.003(2) -0.022(2) -0.012(2)
C51 0.040(3) 0.026(2) 0.028(3) -0.002(2) -0.013(2) -0.012(2)
C52 0.036(3) 0.026(2) 0.026(3) -0.0008(19) -0.010(2) -0.016(2)
C53 0.046(3) 0.035(3) 0.028(3) 0.000(2) -0.016(2) -0.020(2)
C54 0.033(3) 0.037(3) 0.035(3) -0.003(2) -0.017(2) -0.002(2)
C55 0.039(3) 0.028(3) 0.031(3) -0.002(2) -0.005(2) -0.013(2)
C56 0.034(3) 0.025(2) 0.026(2) -0.0037(19) -0.008(2) -0.010(2)
C57 0.034(3) 0.023(2) 0.025(2) -0.0028(18) -0.005(2) -0.013(2)
C58 0.081(5) 0.030(3) 0.053(4) -0.018(3) -0.029(4) -0.008(3)
C59 0.079(5) 0.033(3) 0.040(3) -0.007(2) -0.032(3) -0.017(3)
C60 0.030(3) 0.023(2) 0.031(3) -0.0015(19) -0.012(2) -0.007(2)
C61 0.039(3) 0.020(2) 0.030(3) -0.007(2) -0.006(2) -0.006(2)
C62 0.034(3) 0.044(3) 0.030(3) -0.004(2) -0.008(2) -0.013(3)
C63 0.042(4) 0.064(4) 0.030(3) 0.001(3) -0.012(3) -0.023(3)
C64 0.041(4) 0.072(4) 0.036(3) -0.018(3) -0.004(3) -0.017(3)
C65 0.039(3) 0.058(4) 0.047(4) -0.024(3) -0.003(3) -0.014(3)
C66 0.041(3) 0.037(3) 0.042(3) -0.011(2) -0.013(3) -0.009(3)
C67 0.069(6) 0.148(9) 0.031(4) -0.021(5) -0.002(4) -0.042(6)
C68 0.095(7) 0.132(9) 0.061(5) -0.059(6) 0.002(5) -0.028(6)
C69 0.035(3) 0.031(3) 0.033(3) -0.007(2) -0.014(2) -0.009(2)
C70 0.041(3) 0.027(3) 0.046(3) -0.002(2) -0.017(3) -0.012(2)
C71 0.051(4) 0.030(3) 0.043(3) 0.002(2) -0.021(3) -0.015(3)
C72 0.050(4) 0.034(3) 0.036(3) 0.001(2) -0.015(3) -0.019(3)
C73 0.032(3) 0.028(2) 0.029(3) -0.004(2) -0.008(2) -0.008(2)
C74 0.037(3) 0.023(2) 0.035(3) -0.005(2) -0.009(2) -0.005(2)
C75 0.057(4) 0.029(3) 0.030(3) -0.001(2) -0.012(3) -0.012(3)
C76 0.052(4) 0.038(3) 0.036(3) -0.013(2) -0.017(3) -0.006(3)
C77 0.039(3) 0.026(2) 0.045(3) -0.012(2) -0.013(3) -0.008(2)
C78 0.034(3) 0.027(2) 0.036(3) -0.008(2) -0.009(2) -0.006(2)
C79 0.027(3) 0.025(2) 0.034(3) -0.007(2) -0.012(2) -0.003(2)
C80 0.033(3) 0.028(2) 0.031(3) -0.008(2) -0.014(2) -0.003(2)
C81 0.037(3) 0.027(2) 0.041(3) -0.006(2) -0.018(3) -0.004(2)
C82 0.045(4) 0.030(3) 0.038(3) -0.005(2) -0.016(3) -0.002(2)
C83 0.039(3) 0.037(3) 0.043(3) -0.009(2) -0.015(3) 0.002(3)
C84 0.032(3) 0.045(3) 0.035(3) -0.008(2) -0.007(2) -0.010(3)
C85 0.033(3) 0.029(2) 0.029(3) -0.008(2) -0.010(2) -0.005(2)
C86 0.032(3) 0.037(3) 0.030(3) -0.013(2) -0.006(2) -0.009(2)
C87 0.030(3) 0.041(3) 0.044(3) -0.003(3) -0.007(3) -0.008(2)
C88 0.034(3) 0.040(3) 0.050(4) -0.003(3) -0.005(3) -0.011(3)
C89 0.038(3) 0.031(3) 0.043(3) 0.004(2) -0.006(3) -0.008(2)
C90 0.029(3) 0.032(3) 0.038(3) -0.003(2) -0.006(2) -0.008(2)
C91 0.083(6) 0.040(3) 0.065(5) 0.002(3) -0.024(4) -0.035(4)
C92 0.106(7) 0.058(4) 0.043(4) 0.015(3) -0.025(4) -0.051(4)
C93 0.040(4) 0.069(5) 0.155(10) 0.032(6) -0.008(5) -0.021(4)
C94 0.051(5) 0.070(5) 0.144(9) 0.043(6) -0.018(5) -0.024(4)
C95 0.031(3) 0.025(2) 0.032(3) -0.008(2) -0.013(2) -0.005(2)
C96 0.034(3) 0.032(3) 0.038(3) -0.009(2) -0.014(2) -0.008(2)
C97 0.039(3) 0.031(3) 0.039(3) -0.003(2) -0.013(3) -0.012(2)
C98 0.035(3) 0.025(2) 0.042(3) -0.009(2) -0.013(2) -0.008(2)
C99 0.028(3) 0.023(2) 0.025(2) -0.0083(18) -0.005(2) -0.005(2)
C100 0.033(3) 0.018(2) 0.036(3) -0.0041(19) -0.009(2) -0.006(2)
C101 0.039(3) 0.025(2) 0.036(3) -0.010(2) -0.010(2) -0.008(2)
C102 0.042(3) 0.020(2) 0.049(3) -0.004(2) -0.023(3) 0.000(2)
C103 0.043(3) 0.031(3) 0.042(3) -0.003(2) -0.022(3) -0.005(2)
C104 0.038(3) 0.023(2) 0.044(3) -0.008(2) -0.016(3) -0.007(2)
C105 0.029(3) 0.022(2) 0.033(3) -0.0035(19) -0.012(2) -0.007(2)
C106 0.068(5) 0.044(3) 0.064(4) 0.004(3) -0.041(4) -0.030(3)
C107 0.062(4) 0.030(3) 0.073(5) -0.014(3) -0.023(4) -0.017(3)
C108 0.033(3) 0.016(2) 0.040(3) -0.0021(19) -0.020(2) -0.005(2)
C109 0.041(3) 0.029(3) 0.034(3) 0.000(2) -0.014(2) -0.011(2)
C110 0.048(4) 0.043(3) 0.044(3) 0.001(3) -0.014(3) -0.026(3)
C111 0.052(4) 0.058(4) 0.038(3) -0.005(3) -0.003(3) -0.028(3)
C112 0.056(4) 0.049(3) 0.035(3) -0.009(3) -0.010(3) -0.026(3)
C113 0.044(3) 0.024(2) 0.028(3) -0.001(2) -0.012(2) -0.009(2)
C114 0.031(3) 0.021(2) 0.032(3) -0.0002(19) -0.011(2) -0.005(2)
C115 0.042(3) 0.024(2) 0.026(3) -0.0028(19) -0.012(2) -0.011(2)
C116 0.038(3) 0.026(2) 0.034(3) -0.001(2) -0.016(2) -0.013(2)
C117 0.038(3) 0.032(3) 0.039(3) -0.003(2) -0.012(2) -0.017(2)
C118 0.040(3) 0.033(3) 0.032(3) -0.005(2) -0.011(2) -0.014(2)
C119 0.066(4) 0.043(3) 0.029(3) -0.004(2) -0.018(3) -0.026(3)
C120 0.070(5) 0.061(4) 0.041(3) -0.015(3) -0.012(3) -0.044(4)
C121 0.057(5) 0.043(4) 0.071(5) -0.012(3) 0.008(4) 0.014(3)
C122 0.078(6) 0.025(3) 0.081(6) -0.002(3) -0.012(4) 0.000(3)

loop_
_atom_type_symbol
_atom_type_description
_atom_type_scat_dispersion_real
_atom_type_scat_dispersion_imag
_atom_type_scat_source
C C 0.0033 0.0016 'International Tables Vol C Tables 4.2.6.8 and 6.1.1.4'
H H 0.0000 0.0000 'International Tables Vol C Tables 4.2.6.8 and 6.1.1.4'
N N 0.0061 0.0033 'International Tables Vol C Tables 4.2.6.8 and 6.1.1.4'
F F 0.0171 0.0103 'International Tables Vol C Tables 4.2.6.8 and 6.1.1.4'
Ir Ir -1.4442 7.9887 'International Tables Vol C Tables 4.2.6.8 and 6.1.1.4'

loop_
_geom_angle_atom_site_label_1
_geom_angle_atom_site_label_2
_geom_angle_atom_site_label_3
_geom_angle
_geom_angle_site_symmetry_1
_geom_angle_site_symmetry_3
_geom_angle_publ_flag
C21 Ir1 C1 86.8(2) . . ?
C21 Ir1 C20 93.5(2) . . ?
C1 Ir1 C20 175.26(18) . . ?
C21 Ir1 N7 80.28(17) . . ?
C1 Ir1 N7 91.93(17) . . ?
C20 Ir1 N7 92.79(18) . . ?
C21 Ir1 N5 94.46(17) . . ?
C1 Ir1 N5 95.44(17) . . ?
C20 Ir1 N5 79.82(19) . . ?
N7 Ir1 N5 170.71(16) . . ?
C21 Ir1 N3 177.75(19) . . ?
C1 Ir1 N3 90.95(18) . . ?
C20 Ir1 N3 88.75(18) . . ?
N7 Ir1 N3 99.43(15) . . ?
N5 Ir1 N3 86.12(15) . . ?
C44 Ir2 C57 87.2(2) . . ?
C44 Ir2 N11 98.23(18) . . ?
C57 Ir2 N11 79.92(17) . . ?
C44 Ir2 N9 80.14(18) . . ?
C57 Ir2 N9 93.69(17) . . ?
N11 Ir2 N9 173.50(16) . . ?
C44 Ir2 C2 88.4(2) . . ?
C57 Ir2 C2 173.0(2) . . ?
N11 Ir2 C2 95.43(18) . . ?
N9 Ir2 C2 90.82(17) . . ?
C44 Ir2 N1 172.20(17) . . ?
C57 Ir2 N1 87.78(18) . . ?
N11 Ir2 N1 86.73(16) . . ?
N9 Ir2 N1 94.25(15) . . ?
C2 Ir2 N1 97.17(18) . . ?
C79 Ir3 C80 86.3(2) . . ?
C79 Ir3 C60 90.69(19) . . ?
C80 Ir3 C60 173.7(2) . . ?
C79 Ir3 N19 94.30(19) . . ?
C80 Ir3 N19 79.8(2) . . ?
C60 Ir3 N19 94.90(19) . . ?
C79 Ir3 N17 80.31(19) . . ?
C80 Ir3 N17 90.3(2) . . ?
C60 Ir3 N17 94.60(19) . . ?
N19 Ir3 N17 169.13(17) . . ?
C79 Ir3 N15 178.70(19) . . ?
C80 Ir3 N15 92.41(18) . . ?
C60 Ir3 N15 90.57(18) . . ?
N19 Ir3 N15 85.28(17) . . ?
N17 Ir3 N15 99.90(17) . . ?
C105 Ir4 C108 89.7(2) . . ?
C105 Ir4 N23 97.27(17) . . ?
C108 Ir4 N23 80.14(18) . . ?
C105 Ir4 N21 80.14(18) . . ?
C108 Ir4 N21 92.88(18) . . ?
N23 Ir4 N21 172.61(17) . . ?
C105 Ir4 C61 86.9(2) . . ?
C108 Ir4 C61 172.2(2) . . ?
N23 Ir4 C61 93.39(19) . . ?
N21 Ir4 C61 93.38(19) . . ?
C105 Ir4 N13 174.21(18) . . ?
C108 Ir4 N13 89.11(17) . . ?
N23 Ir4 N13 88.11(15) . . ?
N21 Ir4 N13 94.26(15) . . ?
C61 Ir4 N13 94.98(18) . . ?
C1 N1 Ir2 163.3(4) . . ?
C7 N3 C3 115.9(5) . . ?
C7 N3 Ir1 123.9(4) . . ?
C3 N3 Ir1 119.4(4) . . ?
C5 N4 C8 119.7(7) . . ?
C5 N4 C9 118.8(7) . . ?
C8 N4 C9 118.6(7) . . ?
C10 N5 C14 118.0(4) . . ?
C10 N5 Ir1 125.0(4) . . ?
C14 N5 Ir1 117.0(3) . . ?
C12 N6 C122 121.8(6) . . ?
C12 N6 C121 119.8(5) . . ?
C122 N6 C121 117.6(5) . . ?
C31 N7 C27 117.5(4) . . ?
C31 N7 Ir1 125.6(3) . . ?
C27 N7 Ir1 116.5(3) . . ?
C29 N8 C32 119.8(4) . . ?
C29 N8 C33 120.8(4) . . ?
C32 N8 C33 119.3(4) . . ?
C34 N9 C38 118.9(4) . . ?
C34 N9 Ir2 123.9(3) . . ?
C38 N9 Ir2 117.2(3) . . ?
C36 N10 C45 120.9(4) . . ?
C36 N10 C46 120.4(5) . . ?
C45 N10 C46 117.1(4) . . ?
C47 N11 C51 117.7(4) . . ?
C47 N11 Ir2 124.9(3) . . ?
C51 N11 Ir2 117.1(3) . . ?
C49 N12 C59 120.2(5) . . ?
C49 N12 C58 119.9(5) . . ?
C59 N12 C58 119.2(4) . . ?
C60 N13 Ir4 167.5(4) . . ?
C66 N15 C62 115.3(5) . . ?
C66 N15 Ir3 124.4(4) . . ?
C62 N15 Ir3 119.9(4) . . ?
C64 N16 C67 120.2(7) . . ?
C64 N16 C68 120.6(7) . . ?
C67 N16 C68 118.6(6) . . ?
C69 N17 C73 117.3(4) . . ?
C69 N17 Ir3 125.5(4) . . ?
C73 N17 Ir3 115.8(3) . . ?
C71 N18 C92 119.9(5) . . ?
C71 N18 C91 120.2(5) . . ?
C92 N18 C91 119.8(5) . . ?
C90 N19 C86 117.3(5) . . ?
C90 N19 Ir3 125.4(4) . . ?
C86 N19 Ir3 117.2(4) . . ?
C88 N20 C94 120.5(6) . . ?
C88 N20 C93 120.6(6) . . ?
C94 N20 C93 118.8(6) . . ?
C95 N21 C99 117.9(4) . . ?
C95 N21 Ir4 124.9(3) . . ?
C99 N21 Ir4 117.1(3) . . ?
C97 N22 C106 121.4(5) . . ?
C97 N22 C107 121.8(5) . . ?
C106 N22 C107 116.1(5) . . ?
C118 N23 C114 118.5(4) . . ?
C118 N23 Ir4 123.8(3) . . ?
C114 N23 Ir4 117.5(3) . . ?
C116 N24 C119 120.5(5) . . ?
C116 N24 C120 120.2(5) . . ?
C119 N24 C120 117.4(4) . . ?
N1 C1 Ir1 173.8(4) . . ?
N2 C2 Ir2 175.2(5) . . ?
N3 C3 C4 124.0(5) . . ?
N3 C3 H3 118.0 . . ?
C4 C3 H3 118.0 . . ?
C3 C4 C5 120.1(6) . . ?
C3 C4 H4 119.9 . . ?
C5 C4 H4 119.9 . . ?
N4 C5 C4 121.6(7) . . ?
N4 C5 C6 122.2(7) . . ?
C4 C5 C6 116.2(6) . . ?
C7 C6 C5 119.6(6) . . ?
C7 C6 H6 120.2 . . ?
C5 C6 H6 120.2 . . ?
N3 C7 C6 123.8(6) . . ?
N3 C7 H7 118.1 . . ?
C6 C7 H7 118.1 . . ?
N4 C8 H8A 109.5 . . ?
N4 C8 H8B 109.5 . . ?
H8A C8 H8B 109.5 . . ?
N4 C8 H8C 109.5 . . ?
H8A C8 H8C 109.5 . . ?
H8B C8 H8C 109.5 . . ?
N4 C9 H9A 109.5 . . ?
N4 C9 H9B 109.5 . . ?
H9A C9 H9B 109.5 . . ?
N4 C9 H9C 109.5 . . ?
H9A C9 H9C 109.5 . . ?
H9B C9 H9C 109.5 . . ?
N5 C10 C11 123.4(5) . . ?
N5 C10 H10 118.3 . . ?
C11 C10 H10 118.3 . . ?
C10 C11 C12 119.9(5) . . ?
C10 C11 H11 120.0 . . ?
C12 C11 H11 120.0 . . ?
N6 C12 C13 121.8(5) . . ?
N6 C12 C11 122.6(5) . . ?
C13 C12 C11 115.7(5) . . ?
C14 C13 C12 122.0(5) . . ?
C14 C13 H13 119.0 . . ?
C12 C13 H13 119.0 . . ?
N5 C14 C13 120.8(5) . . ?
N5 C14 C15 113.9(4) . . ?
C13 C14 C15 125.2(5) . . ?
C16 C15 C20 118.1(5) . . ?
C16 C15 C14 126.6(5) . . ?
C20 C15 C14 115.3(5) . . ?
F1 C16 C17 116.0(5) . . ?
F1 C16 C15 120.2(5) . . ?
C17 C16 C15 123.8(5) . . ?
C16 C17 C18 116.5(5) . . ?
C16 C17 H17 121.7 . . ?
C18 C17 H17 121.7 . . ?
F2 C18 C19 119.0(5) . . ?
F2 C18 C17 117.6(5) . . ?
C19 C18 C17 123.4(5) . . ?
C18 C19 C20 120.1(5) . . ?
C18 C19 H19 119.9 . . ?
C20 C19 H19 119.9 . . ?
C19 C20 C15 118.1(5) . . ?
C19 C20 Ir1 128.0(4) . . ?
C15 C20 Ir1 113.9(4) . . ?
C22 C21 C26 118.6(4) . . ?
C22 C21 Ir1 126.5(4) . . ?
C26 C21 Ir1 114.8(3) . . ?
C23 C22 C21 119.2(5) . . ?
C23 C22 H22 120.4 . . ?
C21 C22 H22 120.4 . . ?
C22 C23 C24 124.5(4) . . ?
C22 C23 F3 118.6(4) . . ?
C24 C23 F3 116.9(4) . . ?
C23 C24 C25 115.7(5) . . ?
C23 C24 H24 122.2 . . ?
C25 C24 H24 122.2 . . ?
F4 C25 C24 115.9(4) . . ?
F4 C25 C26 120.6(4) . . ?
C24 C25 C26 123.5(5) . . ?
C25 C26 C21 118.6(4) . . ?
C25 C26 C27 125.9(4) . . ?
C21 C26 C27 115.5(4) . . ?
N7 C27 C28 121.1(4) . . ?
N7 C27 C26 112.8(4) . . ?
C28 C27 C26 126.1(4) . . ?
C27 C28 C29 121.3(5) . . ?
C27 C28 H28 119.3 . . ?
C29 C28 H28 119.3 . . ?
N8 C29 C30 121.8(4) . . ?
N8 C29 C28 122.0(5) . . ?
C30 C29 C28 116.1(4) . . ?
C31 C30 C29 119.3(4) . . ?
C31 C30 H30 120.4 . . ?
C29 C30 H30 120.4 . . ?
N7 C31 C30 124.5(5) . . ?
N7 C31 H31 117.8 . . ?
C30 C31 H31 117.8 . . ?
N8 C32 H32A 109.5 . . ?
N8 C32 H32B 109.5 . . ?
H32A C32 H32B 109.5 . . ?
N8 C32 H32C 109.5 . . ?
H32A C32 H32C 109.5 . . ?
H32B C32 H32C 109.5 . . ?
N8 C33 H33A 109.5 . . ?
N8 C33 H33B 109.5 . . ?
H33A C33 H33B 109.5 . . ?
N8 C33 H33C 109.5 . . ?
H33A C33 H33C 109.5 . . ?
H33B C33 H33C 109.5 . . ?
N9 C34 C35 123.6(5) . . ?
N9 C34 H34 118.2 . . ?
C35 C34 H34 118.2 . . ?
C34 C35 C36 119.4(5) . . ?
C34 C35 H35 120.3 . . ?
C36 C35 H35 120.3 . . ?
N10 C36 C37 122.9(5) . . ?
N10 C36 C35 120.3(5) . . ?
C37 C36 C35 116.9(4) . . ?
C38 C37 C36 121.0(5) . . ?
C38 C37 H37 119.5 . . ?
C36 C37 H37 119.5 . . ?
N9 C38 C37 120.2(4) . . ?
N9 C38 C39 112.4(4) . . ?
C37 C38 C39 127.4(4) . . ?
C40 C39 C44 118.3(4) . . ?
C40 C39 C38 126.3(4) . . ?
C44 C39 C38 115.3(4) . . ?
F5 C40 C41 116.3(5) . . ?
F5 C40 C39 120.1(4) . . ?
C41 C40 C39 123.7(4) . . ?
C40 C41 C42 116.6(5) . . ?
C40 C41 H41 121.7 . . ?
C42 C41 H41 121.7 . . ?
C43 C42 F6 119.3(4) . . ?
C43 C42 C41 123.5(5) . . ?
F6 C42 C41 117.1(5) . . ?
C42 C43 C44 120.0(5) . . ?
C42 C43 H43 120.0 . . ?
C44 C43 H43 120.0 . . ?
C43 C44 C39 117.8(5) . . ?
C43 C44 Ir2 127.4(4) . . ?
C39 C44 Ir2 114.8(4) . . ?
N10 C45 H45A 109.5 . . ?
N10 C45 H45B 109.5 . . ?
H45A C45 H45B 109.5 . . ?
N10 C45 H45C 109.5 . . ?
H45A C45 H45C 109.5 . . ?
H45B C45 H45C 109.5 . . ?
N10 C46 H46A 109.5 . . ?
N10 C46 H46B 109.5 . . ?
H46A C46 H46B 109.5 . . ?
N10 C46 H46C 109.5 . . ?
H46A C46 H46C 109.5 . . ?
H46B C46 H46C 109.5 . . ?
N11 C47 C48 124.4(5) . . ?
N11 C47 H47 117.8 . . ?
C48 C47 H47 117.8 . . ?
C47 C48 C49 119.1(5) . . ?
C47 C48 H48 120.5 . . ?
C49 C48 H48 120.5 . . ?
N12 C49 C48 121.2(5) . . ?
N12 C49 C50 121.3(5) . . ?
C48 C49 C50 117.5(4) . . ?
C51 C50 C49 120.5(5) . . ?
C51 C50 H50 119.7 . . ?
C49 C50 H50 119.7 . . ?
N11 C51 C50 120.7(5) . . ?
N11 C51 C52 112.6(4) . . ?
C50 C51 C52 126.7(5) . . ?
C53 C52 C57 118.3(5) . . ?
C53 C52 C51 126.1(4) . . ?
C57 C52 C51 115.5(4) . . ?
F7 C53 C54 115.2(5) . . ?
F7 C53 C52 120.9(5) . . ?
C54 C53 C52 123.9(5) . . ?
C53 C54 C55 116.4(5) . . ?
C53 C54 H54 121.8 . . ?
C55 C54 H54 121.8 . . ?
F8 C55 C56 118.8(5) . . ?
F8 C55 C54 118.5(5) . . ?
C56 C55 C54 122.7(5) . . ?
C55 C56 C57 120.1(5) . . ?
C55 C56 H56 119.9 . . ?
C57 C56 H56 119.9 . . ?
C56 C57 C52 118.5(5) . . ?
C56 C57 Ir2 126.8(4) . . ?
C52 C57 Ir2 114.7(4) . . ?
N12 C58 H58A 109.5 . . ?
N12 C58 H58B 109.5 . . ?
H58A C58 H58B 109.5 . . ?
N12 C58 H58C 109.5 . . ?
H58A C58 H58C 109.5 . . ?
H58B C58 H58C 109.5 . . ?
N12 C59 H59A 109.5 . . ?
N12 C59 H59B 109.5 . . ?
H59A C59 H59B 109.5 . . ?
N12 C59 H59C 109.5 . . ?
H59A C59 H59C 109.5 . . ?
H59B C59 H59C 109.5 . . ?
N13 C60 Ir3 171.9(5) . . ?
N14 C61 Ir4 175.6(5) . . ?
N15 C62 C63 123.9(6) . . ?
N15 C62 H62 118.0 . . ?
C63 C62 H62 118.0 . . ?
C62 C63 C64 120.7(6) . . ?
C62 C63 H63 119.6 . . ?
C64 C63 H63 119.6 . . ?
N16 C64 C63 122.3(7) . . ?
N16 C64 C65 122.5(7) . . ?
C63 C64 C65 115.3(5) . . ?
C66 C65 C64 120.1(6) . . ?
C66 C65 H65 120.0 . . ?
C64 C65 H65 120.0 . . ?
N15 C66 C65 124.7(6) . . ?
N15 C66 H66 117.7 . . ?
C65 C66 H66 117.7 . . ?
N16 C67 H67A 109.5 . . ?
N16 C67 H67B 109.5 . . ?
H67A C67 H67B 109.5 . . ?
N16 C67 H67C 109.5 . . ?
H67A C67 H67C 109.5 . . ?
H67B C67 H67C 109.5 . . ?
N16 C68 H68A 109.5 . . ?
N16 C68 H68B 109.5 . . ?
H68A C68 H68B 109.5 . . ?
N16 C68 H68C 109.5 . . ?
H68A C68 H68C 109.5 . . ?
H68B C68 H68C 109.5 . . ?
N17 C69 C70 125.0(5) . . ?
N17 C69 H69 117.5 . . ?
C70 C69 H69 117.5 . . ?
C69 C70 C71 118.6(5) . . ?
C69 C70 H70 120.7 . . ?
C71 C70 H70 120.7 . . ?
N18 C71 C72 121.4(5) . . ?
N18 C71 C70 121.3(5) . . ?
C72 C71 C70 117.3(5) . . ?
C73 C72 C71 120.5(5) . . ?
C73 C72 H72 119.7 . . ?
C71 C72 H72 119.7 . . ?
N17 C73 C72 121.3(5) . . ?
N17 C73 C74 113.1(4) . . ?
C72 C73 C74 125.6(5) . . ?
C75 C74 C79 117.9(5) . . ?
C75 C74 C73 126.9(5) . . ?
C79 C74 C73 115.2(5) . . ?
F9 C75 C76 116.6(5) . . ?
F9 C75 C74 119.7(5) . . ?
C76 C75 C74 123.7(6) . . ?
C75 C76 C77 116.1(5) . . ?
C75 C76 H76 122.0 . . ?
C77 C76 H76 122.0 . . ?
F10 C77 C78 118.7(5) . . ?
F10 C77 C76 117.7(5) . . ?
C78 C77 C76 123.6(5) . . ?
C77 C78 C79 119.8(5) . . ?
C77 C78 H78 120.1 . . ?
C79 C78 H78 120.1 . . ?
C78 C79 C74 118.9(5) . . ?
C78 C79 Ir3 126.2(4) . . ?
C74 C79 Ir3 114.8(4) . . ?
C85 C80 C81 118.3(5) . . ?
C85 C80 Ir3 114.2(4) . . ?
C81 C80 Ir3 127.1(4) . . ?
C82 C81 C80 120.7(6) . . ?
C82 C81 H81 119.6 . . ?
C80 C81 H81 119.6 . . ?
F11 C82 C83 118.7(5) . . ?
F11 C82 C81 119.4(6) . . ?
C83 C82 C81 121.8(5) . . ?
C82 C83 C84 117.1(5) . . ?
C82 C83 H83 121.5 . . ?
C84 C83 H83 121.5 . . ?
F12 C84 C83 116.3(5) . . ?
F12 C84 C85 120.1(5) . . ?
C83 C84 C85 123.6(6) . . ?
C84 C85 C80 118.4(5) . . ?
C84 C85 C86 125.1(5) . . ?
C80 C85 C86 116.4(5) . . ?
N19 C86 C87 121.1(5) . . ?
N19 C86 C85 112.1(5) . . ?
C87 C86 C85 126.8(5) . . ?
C86 C87 C88 121.5(5) . . ?
C86 C87 H87 119.2 . . ?
C88 C87 H87 119.2 . . ?
N20 C88 C89 121.5(6) . . ?
N20 C88 C87 122.1(6) . . ?
C89 C88 C87 116.3(5) . . ?
C90 C89 C88 118.9(5) . . ?
C90 C89 H89 120.6 . . ?
C88 C89 H89 120.6 . . ?
N19 C90 C89 124.9(5) . . ?
N19 C90 H90 117.6 . . ?
C89 C90 H90 117.6 . . ?
N18 C91 H91A 109.5 . . ?
N18 C91 H91B 109.5 . . ?
H91A C91 H91B 109.5 . . ?
N18 C91 H91C 109.5 . . ?
H91A C91 H91C 109.5 . . ?
H91B C91 H91C 109.5 . . ?
N18 C92 H92A 109.5 . . ?
N18 C92 H92B 109.5 . . ?
H92A C92 H92B 109.5 . . ?
N18 C92 H92C 109.5 . . ?
H92A C92 H92C 109.5 . . ?
H92B C92 H92C 109.5 . . ?
N20 C93 H93A 109.5 . . ?
N20 C93 H93B 109.5 . . ?
H93A C93 H93B 109.5 . . ?
N20 C93 H93C 109.5 . . ?
H93A C93 H93C 109.5 . . ?
H93B C93 H93C 109.5 . . ?
N20 C94 H94A 109.5 . . ?
N20 C94 H94B 109.5 . . ?
H94A C94 H94B 109.5 . . ?
N20 C94 H94C 109.5 . . ?
H94A C94 H94C 109.5 . . ?
H94B C94 H94C 109.5 . . ?
N21 C95 C96 124.3(5) . . ?
N21 C95 H95 117.9 . . ?
C96 C95 H95 117.9 . . ?
C95 C96 C97 119.5(5) . . ?
C95 C96 H96 120.3 . . ?
C97 C96 H96 120.3 . . ?
N22 C97 C96 122.1(5) . . ?
N22 C97 C98 121.0(5) . . ?
C96 C97 C98 116.9(5) . . ?
C99 C98 C97 120.9(5) . . ?
C99 C98 H98 119.5 . . ?
C97 C98 H98 119.5 . . ?
N21 C99 C98 120.4(4) . . ?
N21 C99 C100 111.8(4) . . ?
C98 C99 C100 127.9(4) . . ?
C101 C100 C105 118.2(5) . . ?
C101 C100 C99 125.2(4) . . ?
C105 C100 C99 116.6(4) . . ?
F13 C101 C102 116.3(4) . . ?
F13 C101 C100 120.6(5) . . ?
C102 C101 C100 123.1(5) . . ?
C103 C102 C101 116.7(5) . . ?
C103 C102 H102 121.7 . . ?
C101 C102 H102 121.7 . . ?
F14 C103 C104 118.7(5) . . ?
F14 C103 C102 117.7(5) . . ?
C104 C103 C102 123.7(5) . . ?
C103 C104 C105 119.3(5) . . ?
C103 C104 H104 120.4 . . ?
C105 C104 H104 120.4 . . ?
C104 C105 C100 119.1(4) . . ?
C104 C105 Ir4 126.5(4) . . ?
C100 C105 Ir4 114.4(3) . . ?
N22 C106 H10A 109.5 . . ?
N22 C106 H10B 109.5 . . ?
H10A C106 H10B 109.5 . . ?
N22 C106 H10C 109.5 . . ?
H10A C106 H10C 109.5 . . ?
H10B C106 H10C 109.5 . . ?
N22 C107 H10D 109.5 . . ?
N22 C107 H10E 109.5 . . ?
H10D C107 H10E 109.5 . . ?
N22 C107 H10F 109.5 . . ?
H10D C107 H10F 109.5 . . ?
H10E C107 H10F 109.5 . . ?
C109 C108 C113 118.8(5) . . ?
C109 C108 Ir4 127.7(4) . . ?
C113 C108 Ir4 113.5(4) . . ?
C110 C109 C108 120.0(5) . . ?
C110 C109 H109 120.0 . . ?
C108 C109 H109 120.0 . . ?
C109 C110 F15 119.6(5) . . ?
C109 C110 C111 123.4(6) . . ?
F15 C110 C111 117.1(6) . . ?
C112 C111 C110 116.2(6) . . ?
C112 C111 H111 121.9 . . ?
C110 C111 H111 121.9 . . ?
C111 C112 F16 115.7(5) . . ?
C111 C112 C113 124.3(5) . . ?
F16 C112 C113 120.0(5) . . ?
C112 C113 C108 117.3(5) . . ?
C112 C113 C114 127.0(5) . . ?
C108 C113 C114 115.7(5) . . ?
N23 C114 C115 120.9(5) . . ?
N23 C114 C113 113.2(4) . . ?
C115 C114 C113 125.9(5) . . ?
C114 C115 C116 121.2(5) . . ?
C114 C115 H115 119.4 . . ?
C116 C115 H115 119.4 . . ?
N24 C116 C115 122.4(5) . . ?
N24 C116 C117 120.8(5) . . ?
C115 C116 C117 116.8(4) . . ?
C118 C117 C116 119.4(5) . . ?
C118 C117 H117 120.3 . . ?
C116 C117 H117 120.3 . . ?
N23 C118 C117 123.1(5) . . ?
N23 C118 H118 118.4 . . ?
C117 C118 H118 118.4 . . ?
N24 C119 H11A 109.5 . . ?
N24 C119 H11B 109.5 . . ?
H11A C119 H11B 109.5 . . ?
N24 C119 H11C 109.5 . . ?
H11A C119 H11C 109.5 . . ?
H11B C119 H11C 109.5 . . ?
N24 C120 H12A 109.5 . . ?
N24 C120 H12B 109.5 . . ?
H12A C120 H12B 109.5 . . ?
N24 C120 H12C 109.5 . . ?
H12A C120 H12C 109.5 . . ?
H12B C120 H12C 109.5 . . ?
N6 C121 H12D 109.5 . . ?
N6 C121 H12E 109.5 . . ?
H12D C121 H12E 109.5 . . ?
N6 C121 H12F 109.5 . . ?
H12D C121 H12F 109.5 . . ?
H12E C121 H12F 109.5 . . ?
N6 C122 H12G 109.5 . . ?
N6 C122 H12H 109.5 . . ?
H12G C122 H12H 109.5 . . ?
N6 C122 H12I 109.5 . . ?
H12G C122 H12I 109.5 . . ?
H12H C122 H12I 109.5 . . ?

loop_
_geom_bond_atom_site_label_1
_geom_bond_atom_site_label_2
_geom_bond_distance
_geom_bond_site_symmetry_2
_geom_bond_publ_flag
Ir1 C21 2.013(5) . ?
Ir1 C1 2.036(6) . ?
Ir1 C20 2.052(6) . ?
Ir1 N7 2.060(4) . ?
Ir1 N5 2.068(4) . ?
Ir1 N3 2.190(4) . ?
Ir2 C44 2.001(5) . ?
Ir2 C57 2.037(5) . ?
Ir2 N11 2.057(4) . ?
Ir2 N9 2.058(4) . ?
Ir2 C2 2.080(5) . ?
Ir2 N1 2.121(5) . ?
Ir3 C79 2.011(5) . ?
Ir3 C80 2.039(5) . ?
Ir3 C60 2.049(5) . ?
Ir3 N19 2.063(5) . ?
Ir3 N17 2.064(4) . ?
Ir3 N15 2.194(4) . ?
Ir4 C105 2.013(5) . ?
Ir4 C108 2.053(6) . ?
Ir4 N23 2.058(4) . ?
Ir4 N21 2.059(4) . ?
Ir4 C61 2.079(6) . ?
Ir4 N13 2.113(4) . ?
F1 C16 1.368(6) . ?
F2 C18 1.374(6) . ?
F3 C23 1.384(5) . ?
F4 C25 1.365(6) . ?
F5 C40 1.368(5) . ?
F6 C42 1.376(6) . ?
F7 C53 1.376(5) . ?
F8 C55 1.370(6) . ?
F9 C75 1.361(7) . ?
F10 C77 1.365(6) . ?
F11 C82 1.347(6) . ?
F12 C84 1.361(7) . ?
F13 C101 1.359(5) . ?
F14 C103 1.368(6) . ?
F15 C110 1.381(7) . ?
F16 C112 1.374(6) . ?
N1 C1 1.170(7) . ?
N2 C2 1.128(7) . ?
N3 C7 1.347(7) . ?
N3 C3 1.349(7) . ?
N4 C5 1.375(8) . ?
N4 C8 1.469(10) . ?
N4 C9 1.479(12) . ?
N5 C10 1.366(7) . ?
N5 C14 1.367(7) . ?
N6 C12 1.364(7) . ?
N6 C122 1.455(8) . ?
N6 C121 1.456(9) . ?
N7 C31 1.357(6) . ?
N7 C27 1.374(6) . ?
N8 C29 1.359(6) . ?
N8 C32 1.450(7) . ?
N8 C33 1.462(6) . ?
N9 C34 1.346(6) . ?
N9 C38 1.369(6) . ?
N10 C36 1.365(6) . ?
N10 C45 1.463(7) . ?
N10 C46 1.465(7) . ?
N11 C47 1.353(6) . ?
N11 C51 1.379(7) . ?
N12 C49 1.378(6) . ?
N12 C59 1.450(8) . ?
N12 C58 1.458(7) . ?
N13 C60 1.152(6) . ?
N14 C61 1.132(7) . ?
N15 C66 1.352(7) . ?
N15 C62 1.353(7) . ?
N16 C64 1.370(8) . ?
N16 C67 1.463(11) . ?
N16 C68 1.465(11) . ?
N17 C69 1.345(6) . ?
N17 C73 1.381(6) . ?
N18 C71 1.369(7) . ?
N18 C92 1.444(8) . ?
N18 C91 1.473(8) . ?
N19 C90 1.358(7) . ?
N19 C86 1.371(7) . ?
N20 C88 1.356(8) . ?
N20 C94 1.461(9) . ?
N20 C93 1.462(9) . ?
N21 C95 1.345(6) . ?
N21 C99 1.383(6) . ?
N22 C97 1.368(7) . ?
N22 C106 1.447(7) . ?
N22 C107 1.465(7) . ?
N23 C118 1.362(7) . ?
N23 C114 1.363(6) . ?
N24 C116 1.368(6) . ?
N24 C119 1.446(7) . ?
N24 C120 1.460(8) . ?
C3 C4 1.381(7) . ?
C3 H3 0.9500 . ?
C4 C5 1.381(9) . ?
C4 H4 0.9500 . ?
C5 C6 1.420(10) . ?
C6 C7 1.375(8) . ?
C6 H6 0.9500 . ?
C7 H7 0.9500 . ?
C8 H8A 0.9800 . ?
C8 H8B 0.9800 . ?
C8 H8C 0.9800 . ?
C9 H9A 0.9800 . ?
C9 H9B 0.9800 . ?
C9 H9C 0.9800 . ?
C10 C11 1.376(7) . ?
C10 H10 0.9500 . ?
C11 C12 1.420(8) . ?
C11 H11 0.9500 . ?
C12 C13 1.412(8) . ?
C13 C14 1.389(7) . ?
C13 H13 0.9500 . ?
C14 C15 1.472(7) . ?
C15 C16 1.396(8) . ?
C15 C20 1.440(7) . ?
C16 C17 1.378(8) . ?
C17 C18 1.383(8) . ?
C17 H17 0.9500 . ?
C18 C19 1.376(8) . ?
C19 C20 1.405(7) . ?
C19 H19 0.9500 . ?
C21 C22 1.410(6) . ?
C21 C26 1.419(7) . ?
C22 C23 1.363(7) . ?
C22 H22 0.9500 . ?
C23 C24 1.382(7) . ?
C24 C25 1.387(6) . ?
C24 H24 0.9500 . ?
C25 C26 1.389(7) . ?
C26 C27 1.481(6) . ?
C27 C28 1.384(7) . ?
C28 C29 1.423(6) . ?
C28 H28 0.9500 . ?
C29 C30 1.420(7) . ?
C30 C31 1.370(7) . ?
C30 H30 0.9500 . ?
C31 H31 0.9500 . ?
C32 H32A 0.9800 . ?
C32 H32B 0.9800 . ?
C32 H32C 0.9800 . ?
C33 H33A 0.9800 . ?
C33 H33B 0.9800 . ?
C33 H33C 0.9800 . ?
C34 C35 1.365(6) . ?
C34 H34 0.9500 . ?
C35 C36 1.421(7) . ?
C35 H35 0.9500 . ?
C36 C37 1.400(7) . ?
C37 C38 1.399(6) . ?
C37 H37 0.9500 . ?
C38 C39 1.475(7) . ?
C39 C40 1.395(7) . ?
C39 C44 1.438(6) . ?
C40 C41 1.379(7) . ?
C41 C42 1.386(7) . ?
C41 H41 0.9500 . ?
C42 C43 1.371(8) . ?
C43 C44 1.416(7) . ?
C43 H43 0.9500 . ?
C45 H45A 0.9800 . ?
C45 H45B 0.9800 . ?
C45 H45C 0.9800 . ?
C46 H46A 0.9800 . ?
C46 H46B 0.9800 . ?
C46 H46C 0.9800 . ?
C47 C48 1.370(7) . ?
C47 H47 0.9500 . ?
C48 C49 1.399(8) . ?
C48 H48 0.9500 . ?
C49 C50 1.418(7) . ?
C50 C51 1.393(6) . ?
C50 H50 0.9500 . ?
C51 C52 1.488(7) . ?
C52 C53 1.389(7) . ?
C52 C57 1.418(6) . ?
C53 C54 1.379(7) . ?
C54 C55 1.393(7) . ?
C54 H54 0.9500 . ?
C55 C56 1.373(7) . ?
C56 C57 1.410(7) . ?
C56 H56 0.9500 . ?
C58 H58A 0.9800 . ?
C58 H58B 0.9800 . ?
C58 H58C 0.9800 . ?
C59 H59A 0.9800 . ?
C59 H59B 0.9800 . ?
C59 H59C 0.9800 . ?
C62 C63 1.377(8) . ?
C62 H62 0.9500 . ?
C63 C64 1.406(9) . ?
C63 H63 0.9500 . ?
C64 C65 1.410(10) . ?
C65 C66 1.374(8) . ?
C65 H65 0.9500 . ?
C66 H66 0.9500 . ?
C67 H67A 0.9800 . ?
C67 H67B 0.9800 . ?
C67 H67C 0.9800 . ?
C68 H68A 0.9800 . ?
C68 H68B 0.9800 . ?
C68 H68C 0.9800 . ?
C69 C70 1.372(8) . ?
C69 H69 0.9500 . ?
C70 C71 1.415(8) . ?
C70 H70 0.9500 . ?
C71 C72 1.411(7) . ?
C72 C73 1.391(8) . ?
C72 H72 0.9500 . ?
C73 C74 1.474(7) . ?
C74 C75 1.407(7) . ?
C74 C79 1.426(8) . ?
C75 C76 1.383(8) . ?
C76 C77 1.397(9) . ?
C76 H76 0.9500 . ?
C77 C78 1.370(7) . ?
C78 C79 1.406(7) . ?
C78 H78 0.9500 . ?
C80 C85 1.404(8) . ?
C80 C81 1.413(7) . ?
C81 C82 1.381(8) . ?
C81 H81 0.9500 . ?
C82 C83 1.377(9) . ?
C83 C84 1.388(8) . ?
C83 H83 0.9500 . ?
C84 C85 1.392(7) . ?
C85 C86 1.491(7) . ?
C86 C87 1.379(8) . ?
C87 C88 1.418(8) . ?
C87 H87 0.9500 . ?
C88 C89 1.418(8) . ?
C89 C90 1.365(8) . ?
C89 H89 0.9500 . ?
C90 H90 0.9500 . ?
C91 H91A 0.9800 . ?
C91 H91B 0.9800 . ?
C91 H91C 0.9800 . ?
C92 H92A 0.9800 . ?
C92 H92B 0.9800 . ?
C92 H92C 0.9800 . ?
C93 H93A 0.9800 . ?
C93 H93B 0.9800 . ?
C93 H93C 0.9800 . ?
C94 H94A 0.9800 . ?
C94 H94B 0.9800 . ?
C94 H94C 0.9800 . ?
C95 C96 1.370(7) . ?
C95 H95 0.9500 . ?
C96 C97 1.401(7) . ?
C96 H96 0.9500 . ?
C97 C98 1.415(7) . ?
C98 C99 1.391(7) . ?
C98 H98 0.9500 . ?
C99 C100 1.472(7) . ?
C100 C101 1.403(7) . ?
C100 C105 1.422(7) . ?
C101 C102 1.385(7) . ?
C102 C103 1.381(7) . ?
C102 H102 0.9500 . ?
C103 C104 1.379(7) . ?
C104 C105 1.404(7) . ?
C104 H104 0.9500 . ?
C106 H10A 0.9800 . ?
C106 H10B 0.9800 . ?
C106 H10C 0.9800 . ?
C107 H10D 0.9800 . ?
C107 H10E 0.9800 . ?
C107 H10F 0.9800 . ?
C108 C109 1.394(8) . ?
C108 C113 1.434(7) . ?
C109 C110 1.360(8) . ?
C109 H109 0.9500 . ?
C110 C111 1.386(8) . ?
C111 C112 1.374(9) . ?
C111 H111 0.9500 . ?
C112 C113 1.386(8) . ?
C113 C114 1.488(8) . ?
C114 C115 1.392(7) . ?
C115 C116 1.408(8) . ?
C115 H115 0.9500 . ?
C116 C117 1.413(8) . ?
C117 C118 1.381(7) . ?
C117 H117 0.9500 . ?
C118 H118 0.9500 . ?
C119 H11A 0.9800 . ?
C119 H11B 0.9800 . ?
C119 H11C 0.9800 . ?
C120 H12A 0.9800 . ?
C120 H12B 0.9800 . ?
C120 H12C 0.9800 . ?
C121 H12D 0.9800 . ?
C121 H12E 0.9800 . ?
C121 H12F 0.9800 . ?
C122 H12G 0.9800 . ?
C122 H12H 0.9800 . ?
C122 H12I 0.9800 . ?

loop_
_geom_torsion_atom_site_label_1
_geom_torsion_atom_site_label_2
_geom_torsion_atom_site_label_3
_geom_torsion_atom_site_label_4
_geom_torsion
_geom_torsion_site_symmetry_1
_geom_torsion_site_symmetry_2
_geom_torsion_site_symmetry_3
_geom_torsion_site_symmetry_4
_geom_torsion_publ_flag
C57 Ir2 N1 C1 28.2(13) . . . . ?
N11 Ir2 N1 C1 108.2(13) . . . . ?
N9 Ir2 N1 C1 -65.3(13) . . . . ?
C2 Ir2 N1 C1 -156.7(13) . . . . ?
C1 Ir1 N3 C7 -155.7(4) . . . . ?
C20 Ir1 N3 C7 29.0(4) . . . . ?
N7 Ir1 N3 C7 -63.6(4) . . . . ?
N5 Ir1 N3 C7 108.9(4) . . . . ?
C1 Ir1 N3 C3 34.5(4) . . . . ?
C20 Ir1 N3 C3 -140.8(4) . . . . ?
N7 Ir1 N3 C3 126.6(4) . . . . ?
N5 Ir1 N3 C3 -60.9(4) . . . . ?
C21 Ir1 N5 C10 -84.1(4) . . . . ?
C1 Ir1 N5 C10 3.1(4) . . . . ?
C20 Ir1 N5 C10 -176.9(4) . . . . ?
N3 Ir1 N5 C10 93.7(4) . . . . ?
C21 Ir1 N5 C14 92.8(4) . . . . ?
C1 Ir1 N5 C14 -179.9(3) . . . . ?
C20 Ir1 N5 C14 0.1(3) . . . . ?
N3 Ir1 N5 C14 -89.3(4) . . . . ?
C21 Ir1 N7 C31 -174.1(5) . . . . ?
C1 Ir1 N7 C31 99.4(4) . . . . ?
C20 Ir1 N7 C31 -81.1(4) . . . . ?
N3 Ir1 N7 C31 8.1(5) . . . . ?
C21 Ir1 N7 C27 -1.2(4) . . . . ?
C1 Ir1 N7 C27 -87.6(4) . . . . ?
C20 Ir1 N7 C27 91.9(4) . . . . ?
N3 Ir1 N7 C27 -178.9(4) . . . . ?
C44 Ir2 N9 C34 178.2(4) . . . . ?
C57 Ir2 N9 C34 -95.3(4) . . . . ?
C2 Ir2 N9 C34 89.9(4) . . . . ?
N1 Ir2 N9 C34 -7.3(4) . . . . ?
C44 Ir2 N9 C38 -3.4(4) . . . . ?
C57 Ir2 N9 C38 83.1(4) . . . . ?
C2 Ir2 N9 C38 -91.6(4) . . . . ?
N1 Ir2 N9 C38 171.1(4) . . . . ?
C44 Ir2 N11 C47 -96.3(5) . . . . ?
C57 Ir2 N11 C47 178.1(5) . . . . ?
C2 Ir2 N11 C47 -7.1(5) . . . . ?
N1 Ir2 N11 C47 89.8(4) . . . . ?
C44 Ir2 N11 C51 89.6(4) . . . . ?
C57 Ir2 N11 C51 4.0(4) . . . . ?
C2 Ir2 N11 C51 178.8(4) . . . . ?
N1 Ir2 N11 C51 -84.3(4) . . . . ?
C108 Ir4 N13 C60 -43.4(18) . . . . ?
N23 Ir4 N13 C60 -123.6(18) . . . . ?
N21 Ir4 N13 C60 49.4(18) . . . . ?
C61 Ir4 N13 C60 143.2(18) . . . . ?
C80 Ir3 N15 C66 -34.8(5) . . . . ?
C60 Ir3 N15 C66 150.8(5) . . . . ?
N19 Ir3 N15 C66 -114.4(5) . . . . ?
N17 Ir3 N15 C66 56.0(5) . . . . ?
C80 Ir3 N15 C62 137.8(4) . . . . ?
C60 Ir3 N15 C62 -36.6(4) . . . . ?
N19 Ir3 N15 C62 58.2(4) . . . . ?
N17 Ir3 N15 C62 -131.4(4) . . . . ?
C79 Ir3 N17 C69 173.5(5) . . . . ?
C80 Ir3 N17 C69 87.3(4) . . . . ?
C60 Ir3 N17 C69 -96.6(4) . . . . ?
N19 Ir3 N17 C69 112.6(9) . . . . ?
N15 Ir3 N17 C69 -5.2(4) . . . . ?
C79 Ir3 N17 C73 7.6(4) . . . . ?
C80 Ir3 N17 C73 -78.6(4) . . . . ?
C60 Ir3 N17 C73 97.5(4) . . . . ?
N19 Ir3 N17 C73 -53.3(10) . . . . ?
N15 Ir3 N17 C73 -171.1(4) . . . . ?
C79 Ir3 N19 C90 95.7(4) . . . . ?
C80 Ir3 N19 C90 -178.9(4) . . . . ?
C60 Ir3 N19 C90 4.6(4) . . . . ?
N17 Ir3 N19 C90 155.4(8) . . . . ?
N15 Ir3 N19 C90 -85.6(4) . . . . ?
C79 Ir3 N19 C86 -84.5(4) . . . . ?
C80 Ir3 N19 C86 1.0(4) . . . . ?
C60 Ir3 N19 C86 -175.6(4) . . . . ?
N17 Ir3 N19 C86 -24.7(11) . . . . ?
N15 Ir3 N19 C86 94.3(4) . . . . ?
C105 Ir4 N21 C95 177.7(5) . . . . ?
C108 Ir4 N21 C95 88.5(4) . . . . ?
C61 Ir4 N21 C95 -96.1(5) . . . . ?
N13 Ir4 N21 C95 -0.8(5) . . . . ?
C105 Ir4 N21 C99 0.1(4) . . . . ?
C108 Ir4 N21 C99 -89.1(4) . . . . ?
N23 Ir4 N21 C99 -69.9(14) . . . . ?
C61 Ir4 N21 C99 86.4(4) . . . . ?
N13 Ir4 N21 C99 -178.4(4) . . . . ?
C105 Ir4 N23 C118 95.3(4) . . . . ?
C108 Ir4 N23 C118 -176.3(4) . . . . ?
N21 Ir4 N23 C118 164.3(11) . . . . ?
C61 Ir4 N23 C118 8.0(4) . . . . ?
N13 Ir4 N23 C118 -86.8(4) . . . . ?
C105 Ir4 N23 C114 -88.9(4) . . . . ?
C108 Ir4 N23 C114 -0.4(3) . . . . ?
N21 Ir4 N23 C114 -19.9(14) . . . . ?
C61 Ir4 N23 C114 -176.1(4) . . . . ?
N13 Ir4 N23 C114 89.0(4) . . . . ?
Ir2 N1 C1 Ir1 45(5) . . . . ?
C21 Ir1 C1 N1 62(4) . . . . ?
C20 Ir1 C1 N1 -32(5) . . . . ?
N7 Ir1 C1 N1 142(4) . . . . ?
N5 Ir1 C1 N1 -32(4) . . . . ?
N3 Ir1 C1 N1 -118(4) . . . . ?
C44 Ir2 C2 N2 -5(6) . . . . ?
C57 Ir2 C2 N2 -56(6) . . . . ?
N11 Ir2 C2 N2 -104(6) . . . . ?
N9 Ir2 C2 N2 75(6) . . . . ?
N1 Ir2 C2 N2 169(6) . . . . ?
C7 N3 C3 C4 -2.9(8) . . . . ?
Ir1 N3 C3 C4 167.8(4) . . . . ?
N3 C3 C4 C5 -1.3(9) . . . . ?
C8 N4 C5 C4 8.5(12) . . . . ?
C9 N4 C5 C4 168.9(8) . . . . ?
C8 N4 C5 C6 -171.5(8) . . . . ?
C9 N4 C5 C6 -11.0(13) . . . . ?
C3 C4 C5 N4 -174.4(6) . . . . ?
C3 C4 C5 C6 5.5(9) . . . . ?
N4 C5 C6 C7 174.3(7) . . . . ?
C4 C5 C6 C7 -5.6(10) . . . . ?
C3 N3 C7 C6 2.7(8) . . . . ?
Ir1 N3 C7 C6 -167.5(5) . . . . ?
C5 C6 C7 N3 1.6(11) . . . . ?
C14 N5 C10 C11 1.8(7) . . . . ?
Ir1 N5 C10 C11 178.7(4) . . . . ?
N5 C10 C11 C12 0.7(8) . . . . ?
C122 N6 C12 C13 170.2(6) . . . . ?
C121 N6 C12 C13 0.3(9) . . . . ?
C122 N6 C12 C11 -9.5(9) . . . . ?
C121 N6 C12 C11 -179.4(6) . . . . ?
C10 C11 C12 N6 177.0(5) . . . . ?
C10 C11 C12 C13 -2.7(8) . . . . ?
N6 C12 C13 C14 -177.1(5) . . . . ?
C11 C12 C13 C14 2.6(8) . . . . ?
C10 N5 C14 C13 -2.0(7) . . . . ?
Ir1 N5 C14 C13 -179.2(4) . . . . ?
C10 N5 C14 C15 178.6(4) . . . . ?
Ir1 N5 C14 C15 1.4(5) . . . . ?
C12 C13 C14 N5 -0.2(8) . . . . ?
C12 C13 C14 C15 179.2(5) . . . . ?
N5 C14 C15 C16 175.6(5) . . . . ?
C13 C14 C15 C16 -3.8(8) . . . . ?
N5 C14 C15 C20 -2.7(6) . . . . ?
C13 C14 C15 C20 177.8(5) . . . . ?
C20 C15 C16 F1 179.6(4) . . . . ?
C14 C15 C16 F1 1.2(8) . . . . ?
C20 C15 C16 C17 -1.3(8) . . . . ?
C14 C15 C16 C17 -179.6(5) . . . . ?
F1 C16 C17 C18 -180.0(5) . . . . ?
C15 C16 C17 C18 0.8(8) . . . . ?
C16 C17 C18 F2 180.0(5) . . . . ?
C16 C17 C18 C19 -0.5(8) . . . . ?
F2 C18 C19 C20 -179.8(4) . . . . ?
C17 C18 C19 C20 0.7(8) . . . . ?
C18 C19 C20 C15 -1.1(7) . . . . ?
C18 C19 C20 Ir1 175.5(4) . . . . ?
C16 C15 C20 C19 1.3(7) . . . . ?
C14 C15 C20 C19 179.8(4) . . . . ?
C16 C15 C20 Ir1 -175.7(4) . . . . ?
C14 C15 C20 Ir1 2.8(5) . . . . ?
C21 Ir1 C20 C19 87.8(4) . . . . ?
C1 Ir1 C20 C19 -178(100) . . . . ?
N7 Ir1 C20 C19 7.4(4) . . . . ?
N5 Ir1 C20 C19 -178.3(5) . . . . ?
N3 Ir1 C20 C19 -92.0(4) . . . . ?
C21 Ir1 C20 C15 -95.5(4) . . . . ?
C1 Ir1 C20 C15 -2(2) . . . . ?
N7 Ir1 C20 C15 -175.9(3) . . . . ?
N5 Ir1 C20 C15 -1.6(3) . . . . ?
N3 Ir1 C20 C15 84.7(4) . . . . ?
C1 Ir1 C21 C22 -84.1(5) . . . . ?
C20 Ir1 C21 C22 91.2(5) . . . . ?
N7 Ir1 C21 C22 -176.6(5) . . . . ?
N5 Ir1 C21 C22 11.2(5) . . . . ?
N3 Ir1 C21 C22 -94(4) . . . . ?
C1 Ir1 C21 C26 90.8(4) . . . . ?
C20 Ir1 C21 C26 -93.9(4) . . . . ?
N7 Ir1 C21 C26 -1.7(4) . . . . ?
N5 Ir1 C21 C26 -174.0(4) . . . . ?
N3 Ir1 C21 C26 81(4) . . . . ?
C26 C21 C22 C23 0.7(8) . . . . ?
Ir1 C21 C22 C23 175.4(4) . . . . ?
C21 C22 C23 C24 -0.5(9) . . . . ?
C21 C22 C23 F3 179.1(5) . . . . ?
C22 C23 C24 C25 -0.6(9) . . . . ?
F3 C23 C24 C25 179.8(5) . . . . ?
C23 C24 C25 F4 -179.3(5) . . . . ?
C23 C24 C25 C26 1.5(9) . . . . ?
F4 C25 C26 C21 179.5(5) . . . . ?
C24 C25 C26 C21 -1.4(8) . . . . ?
F4 C25 C26 C27 0.3(9) . . . . ?
C24 C25 C26 C27 179.4(5) . . . . ?
C22 C21 C26 C25 0.2(8) . . . . ?
Ir1 C21 C26 C25 -175.1(4) . . . . ?
C22 C21 C26 C27 179.5(5) . . . . ?
Ir1 C21 C26 C27 4.2(6) . . . . ?
C31 N7 C27 C28 -3.2(7) . . . . ?
Ir1 N7 C27 C28 -176.7(4) . . . . ?
C31 N7 C27 C26 177.2(4) . . . . ?
Ir1 N7 C27 C26 3.7(6) . . . . ?
C25 C26 C27 N7 174.1(5) . . . . ?
C21 C26 C27 N7 -5.1(7) . . . . ?
C25 C26 C27 C28 -5.5(9) . . . . ?
C21 C26 C27 C28 175.3(5) . . . . ?
N7 C27 C28 C29 3.7(8) . . . . ?
C26 C27 C28 C29 -176.7(5) . . . . ?
C32 N8 C29 C30 -175.1(5) . . . . ?
C33 N8 C29 C30 2.9(8) . . . . ?
C32 N8 C29 C28 4.3(8) . . . . ?
C33 N8 C29 C28 -177.7(5) . . . . ?
C27 C28 C29 N8 179.3(5) . . . . ?
C27 C28 C29 C30 -1.2(8) . . . . ?
N8 C29 C30 C31 177.9(5) . . . . ?
C28 C29 C30 C31 -1.6(8) . . . . ?
C27 N7 C31 C30 0.3(8) . . . . ?
Ir1 N7 C31 C30 173.1(4) . . . . ?
C29 C30 C31 N7 2.1(8) . . . . ?
C38 N9 C34 C35 -0.7(8) . . . . ?
Ir2 N9 C34 C35 177.7(4) . . . . ?
N9 C34 C35 C36 -0.2(9) . . . . ?
C45 N10 C36 C37 169.9(6) . . . . ?
C46 N10 C36 C37 4.6(9) . . . . ?
C45 N10 C36 C35 -9.7(9) . . . . ?
C46 N10 C36 C35 -175.0(5) . . . . ?
C34 C35 C36 N10 179.7(5) . . . . ?
C34 C35 C36 C37 0.1(8) . . . . ?
N10 C36 C37 C38 -178.7(5) . . . . ?
C35 C36 C37 C38 0.9(8) . . . . ?
C34 N9 C38 C37 1.7(7) . . . . ?
Ir2 N9 C38 C37 -176.8(4) . . . . ?
C34 N9 C38 C39 -177.9(4) . . . . ?
Ir2 N9 C38 C39 3.6(5) . . . . ?
C36 C37 C38 N9 -1.8(8) . . . . ?
C36 C37 C38 C39 177.7(5) . . . . ?
N9 C38 C39 C40 175.5(5) . . . . ?
C37 C38 C39 C40 -4.1(8) . . . . ?
N9 C38 C39 C44 -1.5(6) . . . . ?
C37 C38 C39 C44 178.9(5) . . . . ?
C44 C39 C40 F5 178.0(4) . . . . ?
C38 C39 C40 F5 1.1(8) . . . . ?
C44 C39 C40 C41 -2.7(8) . . . . ?
C38 C39 C40 C41 -179.7(5) . . . . ?
F5 C40 C41 C42 -178.8(5) . . . . ?
C39 C40 C41 C42 2.0(8) . . . . ?
C40 C41 C42 C43 -0.7(8) . . . . ?
C40 C41 C42 F6 179.1(5) . . . . ?
F6 C42 C43 C44 -179.6(5) . . . . ?
C41 C42 C43 C44 0.3(8) . . . . ?
C42 C43 C44 C39 -1.0(8) . . . . ?
C42 C43 C44 Ir2 179.8(4) . . . . ?
C40 C39 C44 C43 2.2(7) . . . . ?
C38 C39 C44 C43 179.4(4) . . . . ?
C40 C39 C44 Ir2 -178.5(4) . . . . ?
C38 C39 C44 Ir2 -1.3(6) . . . . ?
C57 Ir2 C44 C43 87.4(5) . . . . ?
N11 Ir2 C44 C43 8.0(5) . . . . ?
N9 Ir2 C44 C43 -178.4(5) . . . . ?
C2 Ir2 C44 C43 -87.2(5) . . . . ?
N1 Ir2 C44 C43 137.2(11) . . . . ?
C57 Ir2 C44 C39 -91.8(4) . . . . ?
N11 Ir2 C44 C39 -171.2(4) . . . . ?
N9 Ir2 C44 C39 2.4(4) . . . . ?
C2 Ir2 C44 C39 93.5(4) . . . . ?
N1 Ir2 C44 C39 -42.0(14) . . . . ?
C51 N11 C47 C48 -0.3(8) . . . . ?
Ir2 N11 C47 C48 -174.4(4) . . . . ?
N11 C47 C48 C49 -1.4(9) . . . . ?
C59 N12 C49 C48 178.4(6) . . . . ?
C58 N12 C49 C48 -11.1(9) . . . . ?
C59 N12 C49 C50 -1.9(9) . . . . ?
C58 N12 C49 C50 168.6(6) . . . . ?
C47 C48 C49 N12 -178.8(6) . . . . ?
C47 C48 C49 C50 1.5(9) . . . . ?
N12 C49 C50 C51 -179.8(5) . . . . ?
C48 C49 C50 C51 -0.1(9) . . . . ?
C47 N11 C51 C50 1.8(8) . . . . ?
Ir2 N11 C51 C50 176.4(4) . . . . ?
C47 N11 C51 C52 -179.2(5) . . . . ?
Ir2 N11 C51 C52 -4.7(6) . . . . ?
C49 C50 C51 N11 -1.6(8) . . . . ?
C49 C50 C51 C52 179.6(5) . . . . ?
N11 C51 C52 C53 -174.3(5) . . . . ?
C50 C51 C52 C53 4.6(9) . . . . ?
N11 C51 C52 C57 2.7(7) . . . . ?
C50 C51 C52 C57 -178.5(5) . . . . ?
C57 C52 C53 F7 177.5(5) . . . . ?
C51 C52 C53 F7 -5.6(8) . . . . ?
C57 C52 C53 C54 -0.3(8) . . . . ?
C51 C52 C53 C54 176.6(5) . . . . ?
F7 C53 C54 C55 -179.2(5) . . . . ?
C52 C53 C54 C55 -1.3(9) . . . . ?
C53 C54 C55 F8 -176.8(5) . . . . ?
C53 C54 C55 C56 2.6(9) . . . . ?
F8 C55 C56 C57 177.0(5) . . . . ?
C54 C55 C56 C57 -2.4(8) . . . . ?
C55 C56 C57 C52 0.7(8) . . . . ?
C55 C56 C57 Ir2 -176.1(4) . . . . ?
C53 C52 C57 C56 0.6(7) . . . . ?
C51 C52 C57 C56 -176.6(5) . . . . ?
C53 C52 C57 Ir2 177.8(4) . . . . ?
C51 C52 C57 Ir2 0.6(6) . . . . ?
C44 Ir2 C57 C56 75.7(5) . . . . ?
N11 Ir2 C57 C56 174.6(5) . . . . ?
N9 Ir2 C57 C56 -4.2(5) . . . . ?
C2 Ir2 C57 C56 126.1(14) . . . . ?
N1 Ir2 C57 C56 -98.4(5) . . . . ?
C44 Ir2 C57 C52 -101.2(4) . . . . ?
N11 Ir2 C57 C52 -2.3(4) . . . . ?
N9 Ir2 C57 C52 178.9(4) . . . . ?
C2 Ir2 C57 C52 -50.8(17) . . . . ?
N1 Ir2 C57 C52 84.7(4) . . . . ?
Ir4 N13 C60 Ir3 -10(5) . . . . ?
C79 Ir3 C60 N13 -83(3) . . . . ?
C80 Ir3 C60 N13 -22(4) . . . . ?
N19 Ir3 C60 N13 11(3) . . . . ?
N17 Ir3 C60 N13 -164(3) . . . . ?
N15 Ir3 C60 N13 96(3) . . . . ?
C105 Ir4 C61 N14 -46(6) . . . . ?
C108 Ir4 C61 N14 18(7) . . . . ?
N23 Ir4 C61 N14 51(6) . . . . ?
N21 Ir4 C61 N14 -126(6) . . . . ?
N13 Ir4 C61 N14 139(6) . . . . ?
C66 N15 C62 C63 1.3(8) . . . . ?
Ir3 N15 C62 C63 -171.9(5) . . . . ?
N15 C62 C63 C64 -1.9(9) . . . . ?
C67 N16 C64 C63 5.2(11) . . . . ?
C68 N16 C64 C63 176.4(7) . . . . ?
C67 N16 C64 C65 -175.1(7) . . . . ?
C68 N16 C64 C65 -3.8(11) . . . . ?
C62 C63 C64 N16 -179.5(6) . . . . ?
C62 C63 C64 C65 0.7(9) . . . . ?
N16 C64 C65 C66 -178.9(6) . . . . ?
C63 C64 C65 C66 0.8(9) . . . . ?
C62 N15 C66 C65 0.4(9) . . . . ?
Ir3 N15 C66 C65 173.3(5) . . . . ?
C64 C65 C66 N15 -1.5(10) . . . . ?
C73 N17 C69 C70 2.9(8) . . . . ?
Ir3 N17 C69 C70 -162.8(4) . . . . ?
N17 C69 C70 C71 -2.8(9) . . . . ?
C92 N18 C71 C72 0.3(10) . . . . ?
C91 N18 C71 C72 177.1(6) . . . . ?
C92 N18 C71 C70 -177.9(6) . . . . ?
C91 N18 C71 C70 -1.2(10) . . . . ?
C69 C70 C71 N18 178.6(6) . . . . ?
C69 C70 C71 C72 0.2(8) . . . . ?
N18 C71 C72 C73 -176.4(6) . . . . ?
C70 C71 C72 C73 2.0(9) . . . . ?
C69 N17 C73 C72 -0.4(8) . . . . ?
Ir3 N17 C73 C72 166.7(4) . . . . ?
C69 N17 C73 C74 -177.3(5) . . . . ?
Ir3 N17 C73 C74 -10.2(6) . . . . ?
C71 C72 C73 N17 -1.9(9) . . . . ?
C71 C72 C73 C74 174.5(5) . . . . ?
N17 C73 C74 C75 -176.2(5) . . . . ?
C72 C73 C74 C75 7.1(9) . . . . ?
N17 C73 C74 C79 7.4(7) . . . . ?
C72 C73 C74 C79 -169.3(5) . . . . ?
C79 C74 C75 F9 -178.4(5) . . . . ?
C73 C74 C75 F9 5.3(9) . . . . ?
C79 C74 C75 C76 0.5(9) . . . . ?
C73 C74 C75 C76 -175.8(5) . . . . ?
F9 C75 C76 C77 179.1(5) . . . . ?
C74 C75 C76 C77 0.2(9) . . . . ?
C75 C76 C77 F10 179.0(5) . . . . ?
C75 C76 C77 C78 -1.2(9) . . . . ?
F10 C77 C78 C79 -178.8(5) . . . . ?
C76 C77 C78 C79 1.4(9) . . . . ?
C77 C78 C79 C74 -0.6(8) . . . . ?
C77 C78 C79 Ir3 176.7(4) . . . . ?
C75 C74 C79 C78 -0.3(8) . . . . ?
C73 C74 C79 C78 176.4(5) . . . . ?
C75 C74 C79 Ir3 -177.9(4) . . . . ?
C73 C74 C79 Ir3 -1.2(6) . . . . ?
C80 Ir3 C79 C78 -89.7(5) . . . . ?
C60 Ir3 C79 C78 84.8(5) . . . . ?
N19 Ir3 C79 C78 -10.2(5) . . . . ?
N17 Ir3 C79 C78 179.3(5) . . . . ?
N15 Ir3 C79 C78 -81(9) . . . . ?
C80 Ir3 C79 C74 87.7(4) . . . . ?
C60 Ir3 C79 C74 -97.8(4) . . . . ?
N19 Ir3 C79 C74 167.2(4) . . . . ?
N17 Ir3 C79 C74 -3.3(4) . . . . ?
N15 Ir3 C79 C74 96(9) . . . . ?
C79 Ir3 C80 C85 91.8(4) . . . . ?
C60 Ir3 C80 C85 30(2) . . . . ?
N19 Ir3 C80 C85 -3.3(4) . . . . ?
N17 Ir3 C80 C85 172.0(4) . . . . ?
N15 Ir3 C80 C85 -88.0(4) . . . . ?
C79 Ir3 C80 C81 -81.1(5) . . . . ?
C60 Ir3 C80 C81 -142.7(18) . . . . ?
N19 Ir3 C80 C81 -176.2(5) . . . . ?
N17 Ir3 C80 C81 -0.8(4) . . . . ?
N15 Ir3 C80 C81 99.1(4) . . . . ?
C85 C80 C81 C82 -1.7(8) . . . . ?
Ir3 C80 C81 C82 170.9(4) . . . . ?
C80 C81 C82 F11 -178.3(5) . . . . ?
C80 C81 C82 C83 2.0(8) . . . . ?
F11 C82 C83 C84 179.4(5) . . . . ?
C81 C82 C83 C84 -0.9(8) . . . . ?
C82 C83 C84 F12 -177.9(5) . . . . ?
C82 C83 C84 C85 -0.5(8) . . . . ?
F12 C84 C85 C80 178.1(5) . . . . ?
C83 C84 C85 C80 0.8(8) . . . . ?
F12 C84 C85 C86 0.0(8) . . . . ?
C83 C84 C85 C86 -177.4(5) . . . . ?
C81 C80 C85 C84 0.3(7) . . . . ?
Ir3 C80 C85 C84 -173.2(4) . . . . ?
C81 C80 C85 C86 178.6(4) . . . . ?
Ir3 C80 C85 C86 5.1(6) . . . . ?
C90 N19 C86 C87 0.5(7) . . . . ?
Ir3 N19 C86 C87 -179.3(4) . . . . ?
C90 N19 C86 C85 -178.8(4) . . . . ?
Ir3 N19 C86 C85 1.4(5) . . . . ?
C84 C85 C86 N19 174.0(5) . . . . ?
C80 C85 C86 N19 -4.2(6) . . . . ?
C84 C85 C86 C87 -5.3(8) . . . . ?
C80 C85 C86 C87 176.5(5) . . . . ?
N19 C86 C87 C88 0.3(8) . . . . ?
C85 C86 C87 C88 179.5(5) . . . . ?
C94 N20 C88 C89 -0.6(12) . . . . ?
C93 N20 C88 C89 176.0(8) . . . . ?
C94 N20 C88 C87 -179.0(8) . . . . ?
C93 N20 C88 C87 -2.4(12) . . . . ?
C86 C87 C88 N20 177.1(6) . . . . ?
C86 C87 C88 C89 -1.4(9) . . . . ?
N20 C88 C89 C90 -176.8(6) . . . . ?
C87 C88 C89 C90 1.7(9) . . . . ?
C86 N19 C90 C89 -0.2(8) . . . . ?
Ir3 N19 C90 C89 179.7(4) . . . . ?
C88 C89 C90 N19 -1.0(9) . . . . ?
C99 N21 C95 C96 -1.9(8) . . . . ?
Ir4 N21 C95 C96 -179.4(4) . . . . ?
N21 C95 C96 C97 -0.1(9) . . . . ?
C106 N22 C97 C96 4.0(10) . . . . ?
C107 N22 C97 C96 174.0(6) . . . . ?
C106 N22 C97 C98 -178.5(6) . . . . ?
C107 N22 C97 C98 -8.5(9) . . . . ?
C95 C96 C97 N22 -179.9(6) . . . . ?
C95 C96 C97 C98 2.5(9) . . . . ?
N22 C97 C98 C99 179.3(5) . . . . ?
C96 C97 C98 C99 -3.1(9) . . . . ?
C95 N21 C99 C98 1.3(7) . . . . ?
Ir4 N21 C99 C98 179.0(4) . . . . ?
C95 N21 C99 C100 -178.8(5) . . . . ?
Ir4 N21 C99 C100 -1.1(6) . . . . ?
C97 C98 C99 N21 1.3(8) . . . . ?
C97 C98 C99 C100 -178.6(5) . . . . ?
N21 C99 C100 C101 -175.0(5) . . . . ?
C98 C99 C100 C101 4.9(9) . . . . ?
N21 C99 C100 C105 1.9(7) . . . . ?
C98 C99 C100 C105 -178.2(5) . . . . ?
C105 C100 C101 F13 -177.2(5) . . . . ?
C99 C100 C101 F13 -0.3(9) . . . . ?
C105 C100 C101 C102 2.4(9) . . . . ?
C99 C100 C101 C102 179.3(6) . . . . ?
F13 C101 C102 C103 178.9(5) . . . . ?
C100 C101 C102 C103 -0.7(9) . . . . ?
C101 C102 C103 F14 179.2(5) . . . . ?
C101 C102 C103 C104 -0.1(10) . . . . ?
F14 C103 C104 C105 179.9(5) . . . . ?
C102 C103 C104 C105 -0.8(10) . . . . ?
C103 C104 C105 C100 2.5(9) . . . . ?
C103 C104 C105 Ir4 -175.9(5) . . . . ?
C101 C100 C105 C104 -3.2(8) . . . . ?
C99 C100 C105 C104 179.6(5) . . . . ?
C101 C100 C105 Ir4 175.3(4) . . . . ?
C99 C100 C105 Ir4 -1.9(6) . . . . ?
C108 Ir4 C105 C104 -87.7(5) . . . . ?
N23 Ir4 C105 C104 -7.7(5) . . . . ?
N21 Ir4 C105 C104 179.3(5) . . . . ?
C61 Ir4 C105 C104 85.4(5) . . . . ?
N13 Ir4 C105 C104 -165.9(16) . . . . ?
C108 Ir4 C105 C100 93.9(4) . . . . ?
N23 Ir4 C105 C100 173.9(4) . . . . ?
N21 Ir4 C105 C100 0.9(4) . . . . ?
C61 Ir4 C105 C100 -93.1(4) . . . . ?
N13 Ir4 C105 C100 16(2) . . . . ?
C105 Ir4 C108 C109 -82.5(4) . . . . ?
N23 Ir4 C108 C109 -179.9(5) . . . . ?
N21 Ir4 C108 C109 -2.3(4) . . . . ?
C61 Ir4 C108 C109 -146.2(12) . . . . ?
N13 Ir4 C108 C109 91.9(4) . . . . ?
C105 Ir4 C108 C113 98.1(4) . . . . ?
N23 Ir4 C108 C113 0.6(3) . . . . ?
N21 Ir4 C108 C113 178.2(3) . . . . ?
C61 Ir4 C108 C113 34.4(15) . . . . ?
N13 Ir4 C108 C113 -87.6(4) . . . . ?
C113 C108 C109 C110 0.2(7) . . . . ?
Ir4 C108 C109 C110 -179.3(4) . . . . ?
C108 C109 C110 F15 179.4(5) . . . . ?
C108 C109 C110 C111 -0.5(9) . . . . ?
C109 C110 C111 C112 0.2(10) . . . . ?
F15 C110 C111 C112 -179.6(6) . . . . ?
C110 C111 C112 F16 179.8(6) . . . . ?
C110 C111 C112 C113 0.3(10) . . . . ?
C111 C112 C113 C108 -0.6(9) . . . . ?
F16 C112 C113 C108 179.9(5) . . . . ?
C111 C112 C113 C114 -179.9(6) . . . . ?
F16 C112 C113 C114 0.6(9) . . . . ?
C109 C108 C113 C112 0.4(7) . . . . ?
Ir4 C108 C113 C112 179.9(4) . . . . ?
C109 C108 C113 C114 179.7(4) . . . . ?
Ir4 C108 C113 C114 -0.8(5) . . . . ?
C118 N23 C114 C115 -2.3(7) . . . . ?
Ir4 N23 C114 C115 -178.4(4) . . . . ?
C118 N23 C114 C113 176.2(4) . . . . ?
Ir4 N23 C114 C113 0.1(5) . . . . ?
C112 C113 C114 N23 179.7(5) . . . . ?
C108 C113 C114 N23 0.4(6) . . . . ?
C112 C113 C114 C115 -1.9(9) . . . . ?
C108 C113 C114 C115 178.9(5) . . . . ?
N23 C114 C115 C116 1.1(7) . . . . ?
C113 C114 C115 C116 -177.2(5) . . . . ?
C119 N24 C116 C115 -3.0(8) . . . . ?
C120 N24 C116 C115 -167.0(5) . . . . ?
C119 N24 C116 C117 177.2(5) . . . . ?
C120 N24 C116 C117 13.2(8) . . . . ?
C114 C115 C116 N24 -178.7(5) . . . . ?
C114 C115 C116 C117 1.1(7) . . . . ?
N24 C116 C117 C118 177.7(5) . . . . ?
C115 C116 C117 C118 -2.2(8) . . . . ?
C114 N23 C118 C117 1.3(7) . . . . ?
Ir4 N23 C118 C117 177.1(4) . . . . ?
C116 C117 C118 N23 1.0(8) . . . . ?

loop_
_platon_squeeze_void_nr
_platon_squeeze_void_average_x
_platon_squeeze_void_average_y
_platon_squeeze_void_average_z
_platon_squeeze_void_volume
_platon_squeeze_void_count_electrons
_platon_squeeze_void_content
1 0.500 0.000 0.151 1997 314 ' '
